data_4023656
loop_
_publ_author_name
'Jian-Min Zhao'
'Qian-Shou Zong'
'Tao Han'
'Jun-Feng Xiang'
'Chuan-Feng Chen'

_publ_section_title
;
 Guest-Dependent Complexation of Triptycene-Based Macrotricyclic
 Host with Paraquat Derivatives and Secondary Ammonium Salts:
 A Chemically Controlled Complexation Process
;
_journal_name_full 'Journal of Organic Chemistry'
_journal_page_first 6800
_journal_page_last 6806
_journal_paper_doi 10.1021/jo801170t
_journal_volume 73
_journal_year 2008
_chemical_formula_sum 'C93 H109 Cl2 F12 N7 O18 P2'
_chemical_formula_weight 1973.71
_chemical_name_systematic
; 
 ? 
;
_space_group_IT_number 14
_symmetry_cell_setting monoclinic
_symmetry_space_group_name_Hall '-P 2ybc'
_symmetry_space_group_name_H-M 'P 1 21/c 1'
_atom_sites_solution_hydrogens geom
_atom_sites_solution_primary direct
_atom_sites_solution_secondary difmap
_audit_creation_method SHELXL-97
_cell_angle_alpha 90.00
_cell_angle_beta 98.32(3)
_cell_angle_gamma 90.00
_cell_formula_units_Z 4
_cell_length_a 15.371(3)
_cell_length_b 21.883(4)
_cell_length_c 29.093(6)
_cell_measurement_reflns_used 17051
_cell_measurement_temperature 293(2)
_cell_measurement_theta_max 27.48
_cell_measurement_theta_min 0.71
_cell_volume 9683(3)
_computing_cell_refinement 'Rapid Auto(Rigaku 2001)'
_computing_data_collection 'Rapid Auto(Rigaku 2001)'
_computing_data_reduction 'Rapid Auto(Rigaku 2001)'
_computing_molecular_graphics 'XP in Siemens SHELXTL (Sheldrick, 1994)'
_computing_publication_material 'SHELX97 (Sheldrick, 1997)'
_computing_structure_refinement 'SHELXL-97 (Sheldrick, 1997)'
_computing_structure_solution 'SHELXS-97 (Sheldrick, 1990)'
_diffrn_ambient_temperature 293(2)
_diffrn_measured_fraction_theta_full 1.000
_diffrn_measured_fraction_theta_max 1.000
_diffrn_measurement_device_type 'Rigaku raxis Rapid IP Area Detector'
_diffrn_measurement_method '\w scans'
_diffrn_radiation_monochromator graphite
_diffrn_radiation_source 'fine-focus sealed tube'
_diffrn_radiation_type MoK\a
_diffrn_radiation_wavelength 0.71073
_diffrn_reflns_av_R_equivalents 0.0348
_diffrn_reflns_av_sigmaI/netI 0.0548
_diffrn_reflns_limit_h_max 18
_diffrn_reflns_limit_h_min -18
_diffrn_reflns_limit_k_max 26
_diffrn_reflns_limit_k_min -26
_diffrn_reflns_limit_l_max 34
_diffrn_reflns_limit_l_min -34
_diffrn_reflns_number 33164
_diffrn_reflns_theta_full 25.00
_diffrn_reflns_theta_max 25.00
_diffrn_reflns_theta_min 1.17
_exptl_absorpt_coefficient_mu 0.192
_exptl_absorpt_correction_T_max 1.0728
_exptl_absorpt_correction_T_min 0.9168
_exptl_absorpt_correction_type multi-scan
_exptl_absorpt_process_details 'ABSCOR by T.Higashi    8 March, 1995'
_exptl_crystal_density_diffrn 1.354
_exptl_crystal_density_method 'not measured'
_exptl_crystal_description prism
_exptl_crystal_F_000 4128
_exptl_crystal_size_max 0.62
_exptl_crystal_size_mid 0.36
_exptl_crystal_size_min 0.21
_refine_diff_density_max 1.117
_refine_diff_density_min -0.741
_refine_diff_density_rms 0.127
_refine_ls_extinction_method none
_refine_ls_goodness_of_fit_ref 1.101
_refine_ls_hydrogen_treatment mixed
_refine_ls_matrix_type full
_refine_ls_number_parameters 1368
_refine_ls_number_reflns 17051
_refine_ls_number_restraints 340
_refine_ls_restrained_S_all 1.118
_refine_ls_R_factor_all 0.1519
_refine_ls_R_factor_gt 0.1162
_refine_ls_shift/su_max 0.019
_refine_ls_shift/su_mean 0.001
_refine_ls_structure_factor_coef Fsqd
_refine_ls_weighting_details 'calc w=1/[\s^2^(Fo^2^)+(0.1882P)^2^+20.7067P] where P=(Fo^2^+2Fc^2^)/3'
_refine_ls_weighting_scheme calc
_refine_ls_wR_factor_gt 0.3078
_refine_ls_wR_factor_ref 0.3369
_reflns_number_gt 12627
_reflns_number_total 17051
_reflns_threshold_expression >2sigma(I)
_cod_data_source_file jo801170t_si_004.cif
_cod_data_source_block a
_cod_depositor_comments
;
The following automatic conversions were performed:
'_symmetry_cell_setting' value 'Monoclinic' changed to 'monoclinic'
according to '/home/saulius/struct/CIF-dictionaries/cif_core.dic'
dictionary named 'cif_core.dic' version 2.4.1 from 2010-06-29.

Automatic conversion script
Id: cif_fix_enum 1527 2010-12-29 10:47:43Z saulius 
;
_cod_original_sg_symbol_H-M 'P 21/c'
_cod_database_code 4023656

loop_
_symmetry_equiv_pos_as_xyz
'x, y, z'
'-x, y+1/2, -z+1/2'
'-x, -y, -z'
'x, -y-1/2, z-1/2'

loop_
_atom_site_label
_atom_site_type_symbol
_atom_site_fract_x
_atom_site_fract_y
_atom_site_fract_z
_atom_site_U_iso_or_equiv
_atom_site_adp_type
_atom_site_occupancy
_atom_site_symmetry_multiplicity
_atom_site_calc_flag
_atom_site_refinement_flags
_atom_site_disorder_assembly
_atom_site_disorder_group
O1 O 0.6197(2) 0.30057(17) -0.20495(13) 0.0327(8) Uani 1 1 d . . .
O2 O 0.4358(2) 0.32850(18) -0.20453(12) 0.0338(9) Uani 1 1 d . . .
O3 O 0.4434(3) 0.38866(18) -0.11823(12) 0.0375(9) Uani 1 1 d . . .
O4 O 0.5141(3) 0.3974(2) -0.02289(12) 0.0426(10) Uani 1 1 d . . .
O5 O 0.6554(3) 0.4554(2) 0.00594(13) 0.0495(12) Uani 1 1 d . . .
O6 O 0.7111(3) 0.5516(2) -0.04897(14) 0.0532(12) Uani 1 1 d . . .
O7 O 0.7301(3) 0.5176(2) -0.14001(16) 0.0586(13) Uani 1 1 d . . .
O8 O 0.7326(2) 0.38040(17) -0.17002(15) 0.0392(9) Uani 1 1 d . . .
O9 O 0.8371(3) 0.04119(18) 0.00259(13) 0.0420(10) Uani 1 1 d . . .
O10 O 0.8113(2) -0.03639(16) 0.07606(12) 0.0341(9) Uani 1 1 d . . .
O11 O 0.7184(3) 0.00534(17) 0.14699(16) 0.0482(11) Uani 1 1 d . . .
O12 O 0.6929(3) 0.11606(19) 0.18710(17) 0.0507(11) Uani 1 1 d . . .
O13 O 0.8283(2) 0.18322(17) 0.21503(13) 0.0367(9) Uani 1 1 d . . .
O14 O 1.0128(2) 0.15172(17) 0.22138(12) 0.0323(8) Uani 1 1 d . . .
O15 O 1.0203(2) 0.11114(17) 0.13057(11) 0.0307(8) Uani 1 1 d . . .
O16 O 0.9696(2) 0.1122(2) 0.03616(12) 0.0443(11) Uani 1 1 d . . .
C1 C 0.8351(3) 0.1309(2) -0.15473(16) 0.0266(11) Uani 1 1 d . . .
C2 C 0.8030(3) 0.1976(2) -0.15980(16) 0.0259(11) Uani 1 1 d . . .
C3 C 0.7203(3) 0.2153(2) -0.18142(16) 0.0271(11) Uani 1 1 d . . .
H3 H 0.6793 0.1861 -0.1936 0.033 Uiso 1 1 calc R . .
C4 C 0.6992(3) 0.2774(2) -0.18468(17) 0.0278(11) Uani 1 1 d . . .
C5 C 0.7606(3) 0.3213(2) -0.16672(18) 0.0303(11) Uani 1 1 d . . .
C6 C 0.8442(3) 0.3027(2) -0.14465(17) 0.0271(11) Uani 1 1 d . . .
H6 H 0.8855 0.3316 -0.1322 0.033 Uiso 1 1 calc R . .
C7 C 0.8640(3) 0.2411(2) -0.14172(16) 0.0246(10) Uani 1 1 d . . .
C8 C 0.9541(3) 0.2138(2) -0.12104(16) 0.0256(11) Uani 1 1 d . . .
C9 C 0.9310(3) 0.1677(2) -0.08502(16) 0.0246(10) Uani 1 1 d . . .
C10 C 0.9662(3) 0.1668(2) -0.03796(16) 0.0277(11) Uani 1 1 d . . .
H10 H 1.0079 0.1956 -0.0258 0.033 Uiso 1 1 calc R . .
C11 C 0.9373(3) 0.1217(3) -0.00950(17) 0.0337(13) Uani 1 1 d . . .
C12 C 0.8723(3) 0.0807(2) -0.02733(18) 0.0303(12) Uani 1 1 d . . .
C13 C 0.8384(4) 0.0815(2) -0.07365(18) 0.0315(12) Uani 1 1 d . . .
H13 H 0.7954 0.0535 -0.0854 0.038 Uiso 1 1 calc R . .
C14 C 0.8684(3) 0.1244(2) -0.10288(17) 0.0269(11) Uani 1 1 d . . .
C15 C 0.9191(3) 0.1317(2) -0.17835(17) 0.0276(11) Uani 1 1 d . . .
C16 C 0.9327(4) 0.0945(3) -0.21491(18) 0.0352(12) Uani 1 1 d . . .
H16 H 0.8916 0.0650 -0.2262 0.042 Uiso 1 1 calc R . .
C17 C 1.0103(4) 0.1022(3) -0.23483(19) 0.0423(15) Uani 1 1 d . . .
H17 H 1.0204 0.0774 -0.2595 0.051 Uiso 1 1 calc R . .
C18 C 1.0709(4) 0.1458(3) -0.2182(2) 0.0456(16) Uani 1 1 d . . .
H18 H 1.1217 0.1507 -0.2318 0.055 Uiso 1 1 calc R . .
C19 C 1.0565(3) 0.1829(3) -0.18072(18) 0.0346(13) Uani 1 1 d . . .
H19 H 1.0977 0.2123 -0.1692 0.042 Uiso 1 1 calc R . .
C20 C 0.9805(3) 0.1754(2) -0.16095(16) 0.0276(11) Uani 1 1 d . . .
C21 C 0.7675(4) 0.0837(3) -0.17336(18) 0.0346(12) Uani 1 1 d . . .
H21A H 0.7933 0.0437 -0.1700 0.052 Uiso 1 1 calc R . .
H21B H 0.7476 0.0916 -0.2056 0.052 Uiso 1 1 calc R . .
H21C H 0.7185 0.0858 -0.1564 0.052 Uiso 1 1 calc R . .
C22 C 1.0211(3) 0.2613(3) -0.10152(19) 0.0332(12) Uani 1 1 d . . .
H22A H 0.9990 0.2837 -0.0773 0.050 Uiso 1 1 calc R . .
H22B H 1.0316 0.2889 -0.1258 0.050 Uiso 1 1 calc R . .
H22C H 1.0751 0.2414 -0.0891 0.050 Uiso 1 1 calc R . .
C23 C 0.5518(3) 0.2588(3) -0.22084(19) 0.0326(12) Uani 1 1 d . . .
H23A H 0.5392 0.2331 -0.1954 0.039 Uiso 1 1 calc R . .
H23B H 0.5694 0.2328 -0.2449 0.039 Uiso 1 1 calc R . .
C24 C 0.4717(3) 0.2954(3) -0.23990(18) 0.0341(12) Uani 1 1 d . . .
H24A H 0.4873 0.3241 -0.2628 0.041 Uiso 1 1 calc R . .
H24B H 0.4272 0.2681 -0.2554 0.041 Uiso 1 1 calc R . .
C25 C 0.4693(4) 0.3892(2) -0.19662(18) 0.0334(12) Uani 1 1 d . . .
H25A H 0.4605 0.4123 -0.2253 0.040 Uiso 1 1 calc R . .
H25B H 0.5318 0.3880 -0.1852 0.040 Uiso 1 1 calc R . .
C26 C 0.4208(4) 0.4185(3) -0.16145(18) 0.0346(12) Uani 1 1 d . . .
H26A H 0.4362 0.4614 -0.1584 0.042 Uiso 1 1 calc R . .
H26B H 0.3580 0.4154 -0.1714 0.042 Uiso 1 1 calc R . .
C27 C 0.3976(4) 0.4142(3) -0.08339(19) 0.0459(15) Uani 1 1 d . . .
H27A H 0.3347 0.4097 -0.0927 0.055 Uiso 1 1 calc R . .
H27B H 0.4108 0.4574 -0.0800 0.055 Uiso 1 1 calc R . .
C28 C 0.4245(4) 0.3824(3) -0.03829(19) 0.0436(15) Uani 1 1 d . . .
H28A H 0.3881 0.3957 -0.0156 0.052 Uiso 1 1 calc R . .
H28B H 0.4179 0.3386 -0.0423 0.052 Uiso 1 1 calc R . .
C29 C 0.5144(3) 0.3059(2) 0.13654(17) 0.0298(11) Uani 1 1 d . . .
C30 C 0.5468(3) 0.3468(2) 0.09929(16) 0.0276(11) Uani 1 1 d . . .
C31 C 0.5099(4) 0.3502(2) 0.05320(17) 0.0307(12) Uani 1 1 d . . .
H31 H 0.4607 0.3268 0.0424 0.037 Uiso 1 1 calc R . .
C32 C 0.5464(4) 0.3884(3) 0.02304(17) 0.0343(12) Uani 1 1 d . . .
C33 C 0.6230(4) 0.4212(3) 0.03852(17) 0.0350(13) Uani 1 1 d . . .
C34 C 0.6599(4) 0.4182(2) 0.08530(17) 0.0315(12) Uani 1 1 d . . .
H34 H 0.7099 0.4408 0.0962 0.038 Uiso 1 1 calc R . .
C35 C 0.6212(4) 0.3812(2) 0.11509(17) 0.0286(11) Uani 1 1 d . . .
C36 C 0.6540(3) 0.3740(2) 0.16751(16) 0.0265(11) Uani 1 1 d . . .
C37 C 0.6693(3) 0.3049(2) 0.17378(16) 0.0253(11) Uani 1 1 d . . .
C38 C 0.7466(3) 0.2777(2) 0.19403(17) 0.0285(11) Uani 1 1 d . . .
H38 H 0.7949 0.3018 0.2053 0.034 Uiso 1 1 calc R . .
C39 C 0.7524(3) 0.2141(2) 0.19751(17) 0.0291(11) Uani 1 1 d . . .
C40 C 0.6805(3) 0.1782(2) 0.18155(18) 0.0297(11) Uani 1 1 d . . .
C41 C 0.6010(4) 0.2058(2) 0.16164(18) 0.0308(12) Uani 1 1 d . . .
H41 H 0.5521 0.1819 0.1513 0.037 Uiso 1 1 calc R . .
C42 C 0.5964(3) 0.2696(2) 0.15763(17) 0.0286(11) Uani 1 1 d . . .
C43 C 0.4998(3) 0.3514(2) 0.17566(16) 0.0277(11) Uani 1 1 d . . .
C44 C 0.4236(4) 0.3564(3) 0.19570(19) 0.0354(13) Uani 1 1 d . . .
H44 H 0.3747 0.3326 0.1850 0.043 Uiso 1 1 calc R . .
C45 C 0.4211(4) 0.3975(3) 0.2319(2) 0.0424(15) Uani 1 1 d . . .
H45 H 0.3705 0.4010 0.2458 0.051 Uiso 1 1 calc R . .
C46 C 0.4940(4) 0.4334(3) 0.24747(19) 0.0425(15) Uani 1 1 d . . .
H46 H 0.4918 0.4609 0.2716 0.051 Uiso 1 1 calc R . .
C47 C 0.5696(4) 0.4285(2) 0.22728(18) 0.0336(12) Uani 1 1 d . . .
H47 H 0.6179 0.4530 0.2376 0.040 Uiso 1 1 calc R . .
C48 C 0.5736(4) 0.3871(2) 0.19149(16) 0.0274(11) Uani 1 1 d . . .
C49 C 0.4348(3) 0.2674(3) 0.11889(19) 0.0350(12) Uani 1 1 d . . .
H49A H 0.4488 0.2403 0.0950 0.052 Uiso 1 1 calc R . .
H49B H 0.3870 0.2935 0.1064 0.052 Uiso 1 1 calc R . .
H49C H 0.4180 0.2438 0.1440 0.052 Uiso 1 1 calc R . .
C50 C 0.7341(4) 0.4126(2) 0.18466(17) 0.0327(12) Uani 1 1 d . . .
H50A H 0.7209 0.4549 0.1781 0.049 Uiso 1 1 calc R . .
H50B H 0.7823 0.4003 0.1692 0.049 Uiso 1 1 calc R . .
H50C H 0.7498 0.4071 0.2176 0.049 Uiso 1 1 calc R . .
C51 C 0.7392(4) 0.4824(3) 0.0176(2) 0.0520(17) Uani 1 1 d . . .
H51A H 0.7812 0.4526 0.0321 0.062 Uiso 1 1 calc R . .
H51B H 0.7365 0.5161 0.0389 0.062 Uiso 1 1 calc R . .
C52 C 0.7659(4) 0.5049(4) -0.0277(2) 0.060(2) Uani 1 1 d . . .
H52A H 0.8258 0.5200 -0.0217 0.072 Uiso 1 1 calc R . .
H52B H 0.7649 0.4708 -0.0490 0.072 Uiso 1 1 calc R . .
C53 C 0.6389(4) 0.5332(3) -0.08187(19) 0.0378(13) Uani 1 1 d . . .
H53A H 0.6078 0.5697 -0.0941 0.045 Uiso 1 1 calc R . .
H53B H 0.5990 0.5099 -0.0657 0.045 Uiso 1 1 calc R . .
C54 C 0.6595(5) 0.4960(4) -0.1220(3) 0.068(2) Uani 1 1 d . . .
H54A H 0.6708 0.4541 -0.1119 0.081 Uiso 1 1 calc R . .
H54B H 0.6087 0.4958 -0.1461 0.081 Uiso 1 1 calc R . .
C55 C 0.7491(5) 0.4873(3) -0.1798(2) 0.0473(16) Uani 1 1 d . . .
H55A H 0.7846 0.5143 -0.1959 0.057 Uiso 1 1 calc R . .
H55B H 0.6943 0.4804 -0.2002 0.057 Uiso 1 1 calc R . .
C56 C 0.7967(4) 0.4268(3) -0.1721(3) 0.0491(16) Uani 1 1 d . . .
H56A H 0.8297 0.4187 -0.1975 0.059 Uiso 1 1 calc R . .
H56B H 0.8374 0.4278 -0.1434 0.059 Uiso 1 1 calc R . .
C57 C 0.8723(4) -0.0172(3) 0.0070(2) 0.0412(14) Uani 1 1 d . . .
H57A H 0.9263 -0.0185 -0.0065 0.049 Uiso 1 1 calc R . .
H57B H 0.8312 -0.0459 -0.0097 0.049 Uiso 1 1 calc R . .
C58 C 0.8906(5) -0.0353(4) 0.0563(3) 0.062(2) Uani 1 1 d . . .
H58A H 0.9175 -0.0755 0.0589 0.075 Uiso 1 1 calc R . .
H58B H 0.9314 -0.0066 0.0732 0.075 Uiso 1 1 calc R . .
C59 C 0.8251(4) -0.0601(3) 0.1217(2) 0.0483(16) Uani 1 1 d . . .
H59A H 0.8709 -0.0369 0.1405 0.058 Uiso 1 1 calc R . .
H59B H 0.8441 -0.1023 0.1211 0.058 Uiso 1 1 calc R . .
C60 C 0.7417(4) -0.0563(3) 0.1425(2) 0.0403(14) Uani 1 1 d . . .
H60A H 0.6950 -0.0775 0.1228 0.048 Uiso 1 1 calc R . .
H60B H 0.7498 -0.0758 0.1727 0.048 Uiso 1 1 calc R . .
C61 C 0.6550(4) 0.0129(2) 0.1772(2) 0.0394(14) Uani 1 1 d . . .
H61A H 0.6812 0.0044 0.2089 0.047 Uiso 1 1 calc R . .
H61B H 0.6068 -0.0154 0.1688 0.047 Uiso 1 1 calc R . .
C62 C 0.6214(4) 0.0774(3) 0.1736(2) 0.0489(16) Uani 1 1 d . . .
H62A H 0.5953 0.0863 0.1419 0.059 Uiso 1 1 calc R . .
H62B H 0.5770 0.0831 0.1938 0.059 Uiso 1 1 calc R . .
C63 C 1.0483(4) 0.1428(3) 0.05615(17) 0.0314(12) Uani 1 1 d . . .
H63A H 1.0358 0.1847 0.0639 0.038 Uiso 1 1 calc R . .
H63B H 1.0911 0.1430 0.0347 0.038 Uiso 1 1 calc R . .
C64 C 1.0821(3) 0.1078(3) 0.09873(17) 0.0360(13) Uani 1 1 d . . .
H64A H 1.0912 0.0654 0.0907 0.043 Uiso 1 1 calc R . .
H64B H 1.1380 0.1246 0.1129 0.043 Uiso 1 1 calc R . .
C65 C 1.0428(4) 0.0734(2) 0.17028(17) 0.0320(12) Uani 1 1 d . . .
H65A H 1.1046 0.0782 0.1824 0.038 Uiso 1 1 calc R . .
H65B H 1.0322 0.0309 0.1619 0.038 Uiso 1 1 calc R . .
C66 C 0.9879(4) 0.0915(2) 0.20626(18) 0.0329(12) Uani 1 1 d . . .
H66A H 0.9261 0.0905 0.1933 0.039 Uiso 1 1 calc R . .
H66B H 0.9974 0.0633 0.2323 0.039 Uiso 1 1 calc R . .
C67 C 0.9701(4) 0.1739(3) 0.25847(19) 0.0399(14) Uani 1 1 d . . .
H67A H 1.0128 0.1945 0.2810 0.048 Uiso 1 1 calc R . .
H67B H 0.9467 0.1396 0.2739 0.048 Uiso 1 1 calc R . .
C68 C 0.8964(4) 0.2175(3) 0.24147(18) 0.0350(12) Uani 1 1 d . . .
H68A H 0.8748 0.2368 0.2676 0.042 Uiso 1 1 calc R . .
H68B H 0.9172 0.2491 0.2224 0.042 Uiso 1 1 calc R . .
C69 C 0.6449(4) 0.1829(3) 0.04922(19) 0.0386(13) Uani 1 1 d . . .
H69A H 0.5890 0.1942 0.0351 0.046 Uiso 1 1 calc R . .
C70 C 0.7060(4) 0.2267(3) 0.0625(2) 0.0420(14) Uani 1 1 d . A .
H70A H 0.6913 0.2677 0.0579 0.050 Uiso 1 1 calc R . .
C71 C 0.7907(3) 0.2107(2) 0.08290(15) 0.0312(12) Uani 1 1 d D . .
C72 C 0.8094(3) 0.1487(2) 0.08884(16) 0.0265(11) Uani 1 1 d . A .
H72A H 0.8654 0.1363 0.1018 0.032 Uiso 1 1 calc R . .
C73 C 0.7455(3) 0.1060(2) 0.07572(17) 0.0291(11) Uani 1 1 d . . .
H73A H 0.7583 0.0647 0.0802 0.035 Uiso 1 1 calc R A .
C79 C 0.5986(4) 0.0740(3) 0.0406(2) 0.0421(14) Uani 1 1 d . . .
H79A H 0.5400 0.0916 0.0350 0.051 Uiso 1 1 calc R A .
H79B H 0.5995 0.0438 0.0650 0.051 Uiso 1 1 calc R . .
C80 C 0.6185(4) 0.0432(3) -0.0032(2) 0.0444(15) Uani 1 1 d . A .
H80A H 0.6777 0.0269 0.0024 0.053 Uiso 1 1 calc R . .
H80B H 0.5785 0.0092 -0.0103 0.053 Uiso 1 1 calc R . .
C81 C 0.5345(4) 0.0893(3) -0.0708(2) 0.0462(15) Uani 1 1 d . A .
C82 C 0.5381(7) 0.1264(4) -0.1142(3) 0.074(2) Uani 1 1 d . . .
H82A H 0.4804 0.1285 -0.1319 0.111 Uiso 1 1 calc R . .
H82B H 0.5777 0.1073 -0.1325 0.111 Uiso 1 1 calc R . .
H82C H 0.5584 0.1669 -0.1058 0.111 Uiso 1 1 calc R . .
C74 C 0.9505(6) 0.3454(4) 0.0823(3) 0.068(4) Uani 0.50 1 d PGDU A 1
H74A H 0.9572 0.3805 0.0652 0.082 Uiso 0.50 1 calc PR A 1
C75 C 0.8788(5) 0.3072(4) 0.0696(3) 0.056(4) Uani 0.50 1 d PGDU A 1
H75A H 0.8375 0.3168 0.0440 0.067 Uiso 0.50 1 calc PR A 1
C76 C 0.8688(4) 0.2547(3) 0.0952(3) 0.055(6) Uani 0.50 1 d PGDU A 1
C77 C 0.9304(6) 0.2404(3) 0.1335(3) 0.019(3) Uani 0.50 1 d PGDU A 1
H77A H 0.9237 0.2053 0.1506 0.023 Uiso 0.50 1 calc PR A 1
C78 C 1.0022(5) 0.2786(4) 0.1462(3) 0.047(4) Uani 0.50 1 d PGDU A 1
H78A H 1.0434 0.2690 0.1718 0.056 Uiso 0.50 1 calc PR A 1
N2 N 1.0122(4) 0.3311(3) 0.1206(3) 0.050(3) Uani 0.50 1 d PGDU A 1
C83 C 1.0890(6) 0.3722(5) 0.1339(4) 0.054(4) Uani 0.50 1 d PDU A 1
H83A H 1.0967 0.3790 0.1672 0.065 Uiso 0.50 1 calc PR A 1
H83B H 1.0776 0.4114 0.1187 0.065 Uiso 0.50 1 calc PR A 1
C85 C 1.1536(6) 0.3166(4) 0.0384(3) 0.066(4) Uani 0.50 1 d PDU A 1
N4 N 1.1691(7) 0.3608(4) 0.0721(3) 0.052(3) Uani 0.50 1 d PDU A 1
H4A H 1.1758 0.3983 0.0644 0.063 Uiso 0.50 1 calc PR A 1
C84 C 1.1742(9) 0.3446(8) 0.1203(4) 0.076(5) Uani 0.50 1 d PDU A 1
H84A H 1.2259 0.3621 0.1385 0.092 Uiso 0.50 1 calc PR A 1
H84B H 1.1754 0.3005 0.1243 0.092 Uiso 0.50 1 calc PR A 1
O18 O 1.1147(10) 0.2689(5) 0.0439(5) 0.058(4) Uani 0.30 1 d PDU A 1
C86 C 1.1867(15) 0.3276(9) -0.0079(5) 0.064(5) Uani 0.30 1 d PDU A 1
O18" O 1.2136(13) 0.2841(10) 0.0293(9) 0.064(5) Uani 0.20 1 d PDU A 1
C86" C 1.0592(14) 0.301(2) 0.0412(16) 0.058(4) Uani 0.20 1 d PDU A 1
C74' C 0.8986(4) 0.3641(2) 0.1000(2) 0.028(2) Uani 0.50 1 d PGDU A 2
H74B H 0.8859 0.4048 0.0926 0.034 Uiso 0.50 1 calc PR A 2
C75' C 0.8363(3) 0.3190(3) 0.0865(2) 0.024(2) Uani 0.50 1 d PGDU A 2
H75B H 0.7820 0.3296 0.0701 0.029 Uiso 0.50 1 calc PR A 2
C76' C 0.8554(4) 0.2582(3) 0.09762(18) 0.019(3) Uani 0.50 1 d PGDU A 2
C77' C 0.9366(5) 0.2425(2) 0.1222(3) 0.031(3) Uani 0.50 1 d PGDU A 2
H77B H 0.9494 0.2018 0.1296 0.037 Uiso 0.50 1 calc PR A 2
C78' C 0.9989(4) 0.2875(3) 0.1357(3) 0.018(2) Uani 0.50 1 d PGDU A 2
H78B H 1.0532 0.2770 0.1521 0.022 Uiso 0.50 1 calc PR A 2
N2' N 0.9798(3) 0.3483(2) 0.12461(19) 0.027(2) Uani 0.50 1 d PGDU A 2
C83' C 1.0470(6) 0.3963(4) 0.1382(3) 0.042(3) Uani 0.50 1 d PDU A 2
H83C H 1.0907 0.3824 0.1634 0.050 Uiso 0.50 1 calc PR A 2
H83D H 1.0201 0.4334 0.1476 0.050 Uiso 0.50 1 calc PR A 2
C84' C 1.0889(7) 0.4067(6) 0.0928(3) 0.040(3) Uani 0.50 1 d PDU A 2
H84C H 1.1493 0.4021 0.0938 0.048 Uiso 0.50 1 calc PR A 2
C85' C 1.0018(7) 0.3794(6) 0.0164(4) 0.176(14) Uani 0.50 1 d PDU A 2
O18' O 0.9534(10) 0.3947(6) -0.0203(4) 0.112(5) Uani 0.50 1 d PDU A 2
N4' N 1.0352(13) 0.4236(6) 0.0488(5) 0.143(8) Uani 0.50 1 d PDU A 2
H4'A H 1.0240 0.4615 0.0428 0.171 Uiso 0.50 1 calc PR A 2
C86' C 1.0270(10) 0.3144(5) 0.0282(5) 0.056(4) Uani 0.50 1 d PDU A 2
H86D H 1.0012 0.2880 0.0035 0.084 Uiso 0.50 1 calc PR A 2
H86E H 1.0060 0.3030 0.0565 0.084 Uiso 0.50 1 calc PR A 2
H86F H 1.0898 0.3105 0.0321 0.084 Uiso 0.50 1 calc PR A 2
C87 C 0.3418(10) 0.2451(7) 0.3670(4) 0.143(6) Uani 1 1 d . . .
H87A H 0.3768 0.2113 0.3581 0.172 Uiso 1 1 calc R . .
H87B H 0.3761 0.2654 0.3932 0.172 Uiso 1 1 calc R . .
Cl1 Cl 0.2567(3) 0.2184(3) 0.3833(2) 0.259(4) Uani 1 1 d . . .
Cl2 Cl 0.3251(2) 0.29671(13) 0.32068(11) 0.1183(11) Uani 1 1 d . . .
P1 P 0.35900(11) 0.42248(8) 0.62775(7) 0.0499(5) Uani 1 1 d D . .
F1 F 0.4121(3) 0.4811(2) 0.64402(18) 0.0971(17) Uani 1 1 d D . .
F2 F 0.3069(3) 0.4593(2) 0.58562(16) 0.0929(17) Uani 1 1 d D . .
F3 F 0.4305(3) 0.4038(2) 0.59624(15) 0.0827(15) Uani 1 1 d D . .
F4 F 0.4083(3) 0.3835(2) 0.66834(14) 0.0874(16) Uani 1 1 d D . .
F5 F 0.2851(3) 0.43955(19) 0.65799(16) 0.0784(14) Uani 1 1 d D . .
F6 F 0.3033(3) 0.36320(18) 0.60924(18) 0.0804(14) Uani 1 1 d D . .
N1 N 0.6642(3) 0.1234(2) 0.05623(14) 0.0307(10) Uani 1 1 d . A .
N3 N 0.6112(3) 0.0828(2) -0.04261(18) 0.0439(12) Uani 1 1 d . . .
H3A H 0.6566 0.1028 -0.0484 0.053 Uiso 1 1 calc R A .
N5 N 0.2462(9) 0.6692(6) 0.0316(4) 0.146(5) Uani 1 1 d . . .
C88 C 0.3092(11) 0.6841(7) 0.0537(4) 0.120(4) Uani 1 1 d . . .
C89 C 0.3874(8) 0.7003(6) 0.0806(3) 0.110(4) Uani 1 1 d . . .
H89A H 0.4215 0.6642 0.0892 0.165 Uiso 1 1 calc R . .
H89B H 0.3752 0.7207 0.1082 0.165 Uiso 1 1 calc R . .
H89C H 0.4198 0.7271 0.0633 0.165 Uiso 1 1 calc R . .
N6 N 0.4431(5) 0.2867(3) 0.4878(3) 0.075(2) Uani 1 1 d . . .
C90 C 0.3885(6) 0.3176(4) 0.4894(2) 0.0597(19) Uani 1 1 d . . .
C91 C 0.3133(7) 0.3601(5) 0.4902(4) 0.103(4) Uani 1 1 d . . .
H91A H 0.3125 0.3895 0.4657 0.155 Uiso 1 1 calc R . .
H91B H 0.3195 0.3809 0.5196 0.155 Uiso 1 1 calc R . .
H91C H 0.2593 0.3374 0.4860 0.155 Uiso 1 1 calc R . .
O17 O 0.4664(3) 0.0676(2) -0.06192(16) 0.0556(12) Uani 1 1 d . . .
P2 P 0.8929(3) 0.55634(19) 0.14116(13) 0.0595(14) Uani 0.559(8) 1 d PDU B 1
F7 F 0.9065(7) 0.5043(4) 0.1045(3) 0.123(4) Uani 0.559(8) 1 d PDU B 1
F8 F 0.9185(7) 0.5106(4) 0.1826(3) 0.126(5) Uani 0.559(8) 1 d PDU B 1
F9 F 0.7942(4) 0.5384(4) 0.1375(3) 0.093(3) Uani 0.559(8) 1 d PDU B 1
F10 F 0.8676(6) 0.6017(4) 0.0984(3) 0.096(3) Uani 0.559(8) 1 d PDU B 1
F11 F 0.9926(5) 0.5746(5) 0.1433(4) 0.124(6) Uani 0.559(8) 1 d PDU B 1
F12 F 0.8801(6) 0.6097(4) 0.1755(3) 0.124(4) Uani 0.559(8) 1 d PDU B 1
P2' P 0.9348(4) 0.5255(3) 0.13804(19) 0.0692(19) Uani 0.441(8) 1 d PDU B 2
F7' F 0.9920(9) 0.5128(6) 0.0987(4) 0.144(6) Uani 0.441(8) 1 d PDU B 2
F8' F 1.0166(7) 0.5088(6) 0.1754(4) 0.132(6) Uani 0.441(8) 1 d PDU B 2
F9' F 0.9038(8) 0.4575(4) 0.1367(5) 0.140(6) Uani 0.441(8) 1 d PDU B 2
F10' F 0.8543(8) 0.5440(7) 0.1017(5) 0.206(10) Uani 0.441(8) 1 d PDU B 2
F11' F 0.9673(9) 0.5947(4) 0.1406(5) 0.096(5) Uani 0.441(8) 1 d PDU B 2
F12' F 0.8803(9) 0.5396(7) 0.1793(5) 0.185(10) Uani 0.441(8) 1 d PDU B 2
N7 N 0.2038(8) 0.2758(8) 0.2026(6) 0.157(6) Uani 1 1 d . . .
C92 C 0.2180(7) 0.2298(10) 0.2161(6) 0.125(7) Uani 1 1 d . . .
C93 C 0.2356(6) 0.1707(7) 0.2354(5) 0.124(5) Uani 1 1 d . . .
H93A H 0.1824 0.1536 0.2436 0.186 Uiso 1 1 calc R . .
H93B H 0.2788 0.1736 0.2627 0.186 Uiso 1 1 calc R . .
H93C H 0.2574 0.1448 0.2130 0.186 Uiso 1 1 calc R . .

loop_
_atom_site_aniso_label
_atom_site_aniso_U_11
_atom_site_aniso_U_22
_atom_site_aniso_U_33
_atom_site_aniso_U_23
_atom_site_aniso_U_13
_atom_site_aniso_U_12
O1 0.0179(17) 0.037(2) 0.040(2) 0.0005(16) -0.0059(15) -0.0003(15)
O2 0.0272(19) 0.042(2) 0.0326(19) -0.0060(17) 0.0074(15) -0.0032(16)
O3 0.048(2) 0.041(2) 0.0217(18) -0.0018(16) -0.0010(16) 0.0040(18)
O4 0.048(2) 0.063(3) 0.0156(17) 0.0023(17) 0.0008(16) -0.018(2)
O5 0.051(3) 0.068(3) 0.028(2) 0.015(2) -0.0025(18) -0.031(2)
O6 0.068(3) 0.053(3) 0.036(2) 0.012(2) -0.001(2) -0.022(2)
O7 0.040(3) 0.079(3) 0.057(3) -0.018(3) 0.008(2) -0.005(2)
O8 0.0237(19) 0.029(2) 0.063(3) 0.0054(18) -0.0028(18) -0.0013(16)
O9 0.057(3) 0.038(2) 0.037(2) 0.0131(18) 0.0271(19) 0.0065(19)
O10 0.043(2) 0.0291(19) 0.035(2) 0.0088(16) 0.0216(17) 0.0077(17)
O11 0.071(3) 0.0221(19) 0.062(3) 0.0021(18) 0.045(2) 0.0043(19)
O12 0.039(2) 0.033(2) 0.082(3) -0.012(2) 0.017(2) 0.0052(19)
O13 0.033(2) 0.031(2) 0.045(2) -0.0064(17) 0.0052(17) 0.0081(16)
O14 0.033(2) 0.036(2) 0.0283(18) -0.0079(16) 0.0053(15) 0.0024(16)
O15 0.0315(19) 0.041(2) 0.0192(17) 0.0015(15) 0.0035(14) 0.0132(16)
O16 0.032(2) 0.076(3) 0.0232(19) 0.0118(19) -0.0007(16) -0.007(2)
C1 0.031(3) 0.026(3) 0.022(2) 0.002(2) 0.004(2) -0.002(2)
C2 0.029(3) 0.031(3) 0.019(2) 0.002(2) 0.0070(19) -0.003(2)
C3 0.023(3) 0.033(3) 0.024(2) -0.003(2) 0.0023(19) -0.007(2)
C4 0.023(3) 0.033(3) 0.027(2) 0.002(2) 0.001(2) -0.002(2)
C5 0.026(3) 0.030(3) 0.034(3) 0.003(2) 0.004(2) 0.001(2)
C6 0.021(2) 0.029(3) 0.029(3) 0.005(2) -0.004(2) -0.002(2)
C7 0.023(2) 0.031(3) 0.019(2) 0.007(2) -0.0003(18) -0.001(2)
C8 0.026(3) 0.028(3) 0.021(2) 0.005(2) -0.0019(19) -0.002(2)
C9 0.023(2) 0.028(3) 0.023(2) 0.003(2) 0.0036(19) 0.003(2)
C10 0.021(2) 0.040(3) 0.022(2) 0.001(2) 0.0040(19) 0.004(2)
C11 0.031(3) 0.051(3) 0.020(2) 0.005(2) 0.007(2) 0.013(3)
C12 0.032(3) 0.029(3) 0.033(3) 0.007(2) 0.014(2) 0.005(2)
C13 0.034(3) 0.031(3) 0.031(3) 0.005(2) 0.011(2) -0.002(2)
C14 0.029(3) 0.026(3) 0.027(3) 0.004(2) 0.010(2) 0.002(2)
C15 0.030(3) 0.029(3) 0.024(2) 0.011(2) 0.004(2) 0.008(2)
C16 0.040(3) 0.041(3) 0.024(3) -0.001(2) 0.002(2) 0.005(3)
C17 0.045(4) 0.058(4) 0.024(3) 0.001(3) 0.007(2) 0.014(3)
C18 0.036(3) 0.071(4) 0.032(3) 0.022(3) 0.012(3) 0.016(3)
C19 0.024(3) 0.046(3) 0.033(3) 0.018(2) -0.001(2) 0.007(2)
C20 0.027(3) 0.033(3) 0.022(2) 0.014(2) 0.002(2) 0.004(2)
C21 0.040(3) 0.033(3) 0.030(3) -0.006(2) 0.004(2) -0.004(2)
C22 0.027(3) 0.034(3) 0.037(3) 0.007(2) -0.004(2) -0.003(2)
C23 0.027(3) 0.038(3) 0.032(3) -0.007(2) 0.002(2) 0.000(2)
C24 0.026(3) 0.047(3) 0.027(3) -0.013(2) -0.005(2) 0.001(2)
C25 0.038(3) 0.035(3) 0.027(3) 0.002(2) 0.003(2) -0.003(2)
C26 0.041(3) 0.035(3) 0.027(3) 0.002(2) 0.001(2) 0.002(2)
C27 0.047(4) 0.062(4) 0.026(3) -0.007(3) 0.001(3) 0.000(3)
C28 0.045(4) 0.061(4) 0.024(3) -0.008(3) 0.001(2) -0.014(3)
C29 0.036(3) 0.028(3) 0.027(3) -0.001(2) 0.009(2) -0.003(2)
C30 0.033(3) 0.029(3) 0.020(2) -0.001(2) 0.003(2) 0.002(2)
C31 0.032(3) 0.034(3) 0.025(3) -0.005(2) 0.002(2) -0.008(2)
C32 0.040(3) 0.040(3) 0.021(3) -0.002(2) 0.000(2) -0.007(3)
C33 0.043(3) 0.042(3) 0.020(2) 0.006(2) 0.005(2) -0.009(3)
C34 0.034(3) 0.033(3) 0.026(3) 0.002(2) 0.001(2) -0.014(2)
C35 0.039(3) 0.026(3) 0.021(2) 0.001(2) 0.005(2) 0.002(2)
C36 0.038(3) 0.024(3) 0.018(2) 0.0021(19) 0.004(2) 0.000(2)
C37 0.035(3) 0.023(3) 0.019(2) 0.0001(19) 0.009(2) -0.002(2)
C38 0.033(3) 0.029(3) 0.024(2) -0.004(2) 0.008(2) -0.006(2)
C39 0.029(3) 0.030(3) 0.030(3) 0.000(2) 0.011(2) 0.004(2)
C40 0.036(3) 0.021(3) 0.036(3) -0.003(2) 0.017(2) 0.003(2)
C41 0.034(3) 0.025(3) 0.037(3) -0.004(2) 0.015(2) -0.005(2)
C42 0.036(3) 0.029(3) 0.023(2) 0.002(2) 0.010(2) 0.000(2)
C43 0.037(3) 0.027(3) 0.020(2) 0.009(2) 0.006(2) 0.005(2)
C44 0.033(3) 0.039(3) 0.035(3) 0.007(2) 0.007(2) 0.004(2)
C45 0.048(4) 0.048(4) 0.035(3) 0.008(3) 0.019(3) 0.019(3)
C46 0.063(4) 0.039(3) 0.027(3) -0.001(2) 0.011(3) 0.019(3)
C47 0.047(3) 0.026(3) 0.027(3) 0.003(2) 0.002(2) 0.005(2)
C48 0.040(3) 0.023(2) 0.020(2) 0.0046(19) 0.007(2) 0.004(2)
C49 0.031(3) 0.039(3) 0.035(3) 0.005(2) 0.005(2) 0.000(2)
C50 0.043(3) 0.030(3) 0.023(3) -0.001(2) 0.000(2) -0.001(2)
C51 0.051(4) 0.067(5) 0.037(3) 0.014(3) 0.004(3) -0.017(3)
C52 0.037(4) 0.094(6) 0.048(4) 0.024(4) 0.003(3) -0.019(4)
C53 0.046(3) 0.037(3) 0.030(3) 0.000(2) 0.005(2) -0.002(3)
C54 0.047(4) 0.103(6) 0.052(4) -0.016(4) 0.003(3) -0.016(4)
C55 0.054(4) 0.034(3) 0.059(4) 0.010(3) 0.025(3) 0.007(3)
C56 0.043(4) 0.032(3) 0.078(5) 0.014(3) 0.025(3) 0.000(3)
C57 0.055(4) 0.034(3) 0.041(3) -0.006(3) 0.031(3) -0.008(3)
C58 0.059(4) 0.070(5) 0.066(4) 0.043(4) 0.037(4) 0.034(4)
C59 0.057(4) 0.051(4) 0.042(3) 0.022(3) 0.023(3) 0.028(3)
C60 0.062(4) 0.026(3) 0.039(3) 0.009(2) 0.030(3) 0.006(3)
C61 0.053(4) 0.029(3) 0.043(3) 0.005(2) 0.030(3) -0.002(3)
C62 0.052(4) 0.047(4) 0.050(4) -0.008(3) 0.014(3) -0.003(3)
C63 0.035(3) 0.034(3) 0.028(3) -0.005(2) 0.012(2) 0.003(2)
C64 0.026(3) 0.057(4) 0.025(3) -0.006(2) 0.000(2) 0.007(3)
C65 0.039(3) 0.033(3) 0.021(2) 0.003(2) -0.004(2) 0.011(2)
C66 0.041(3) 0.033(3) 0.024(3) 0.003(2) 0.004(2) 0.003(2)
C67 0.043(3) 0.050(4) 0.027(3) -0.013(3) 0.006(2) 0.006(3)
C68 0.041(3) 0.041(3) 0.024(3) -0.006(2) 0.006(2) 0.007(3)
C69 0.038(3) 0.046(3) 0.030(3) 0.003(3) -0.002(2) 0.007(3)
C70 0.056(4) 0.029(3) 0.037(3) -0.001(2) -0.004(3) 0.013(3)
C71 0.043(3) 0.029(3) 0.019(2) 0.001(2) -0.001(2) 0.007(2)
C72 0.029(3) 0.028(3) 0.023(2) 0.005(2) 0.005(2) 0.006(2)
C73 0.030(3) 0.026(3) 0.032(3) 0.009(2) 0.009(2) 0.004(2)
C79 0.029(3) 0.049(4) 0.047(3) 0.011(3) 0.003(3) -0.012(3)
C80 0.030(3) 0.041(3) 0.062(4) -0.013(3) 0.004(3) -0.003(3)
C81 0.050(4) 0.041(3) 0.050(4) -0.012(3) 0.013(3) -0.007(3)
C82 0.111(7) 0.067(5) 0.046(4) 0.004(4) 0.013(4) -0.021(5)
C74 0.078(8) 0.052(7) 0.070(8) 0.020(6) -0.007(7) -0.005(6)
C75 0.060(7) 0.049(7) 0.053(7) 0.012(6) -0.010(6) -0.008(6)
C76 0.070(9) 0.043(9) 0.047(9) -0.001(7) -0.010(7) 0.005(7)
C77 0.019(3) 0.019(3) 0.018(3) -0.0004(10) 0.0034(11) -0.0001(10)
C78 0.058(8) 0.054(8) 0.030(6) 0.011(6) 0.014(5) 0.001(6)
N2 0.063(7) 0.041(6) 0.042(6) -0.004(5) -0.005(5) 0.000(6)
C83 0.063(7) 0.051(7) 0.048(6) -0.010(6) 0.005(6) -0.026(6)
C85 0.072(7) 0.048(7) 0.067(7) 0.009(6) -0.024(6) -0.042(6)
N4 0.077(6) 0.043(5) 0.032(4) 0.012(4) -0.009(4) -0.054(5)
C84 0.070(8) 0.072(8) 0.084(8) 0.015(7) 0.001(7) -0.011(7)
O18 0.063(7) 0.053(6) 0.058(6) 0.001(5) 0.006(5) -0.025(5)
C86 0.062(7) 0.062(7) 0.070(7) -0.018(6) 0.012(6) -0.012(6)
O18" 0.062(7) 0.062(7) 0.070(7) -0.018(6) 0.012(6) -0.012(6)
C86" 0.063(7) 0.053(6) 0.058(6) 0.001(5) 0.006(5) -0.025(5)
C74' 0.034(5) 0.020(5) 0.029(5) 0.006(4) 0.003(4) 0.002(4)
C75' 0.020(4) 0.021(5) 0.032(5) 0.001(4) 0.009(4) 0.004(4)
C76' 0.029(5) 0.020(6) 0.008(5) 0.003(4) -0.004(4) -0.006(4)
C77' 0.046(6) 0.029(6) 0.023(5) 0.006(4) 0.020(5) 0.000(4)
C78' 0.027(5) 0.015(5) 0.012(4) 0.011(4) -0.001(4) 0.000(4)
N2' 0.030(5) 0.025(5) 0.025(4) -0.004(4) 0.006(4) -0.001(4)
C83' 0.039(6) 0.046(6) 0.041(6) -0.002(5) 0.006(5) -0.009(5)
C84' 0.030(5) 0.057(6) 0.036(5) -0.008(5) 0.014(4) -0.014(5)
C85' 0.174(16) 0.182(16) 0.172(16) -0.008(10) 0.029(10) -0.008(10)
O18' 0.124(8) 0.144(9) 0.063(6) -0.017(6) -0.004(6) 0.040(7)
N4' 0.137(11) 0.147(11) 0.145(11) -0.015(9) 0.024(9) -0.012(9)
C86' 0.063(7) 0.058(8) 0.053(7) -0.031(6) 0.030(6) -0.021(6)
C87 0.189(14) 0.158(12) 0.092(8) 0.016(8) 0.054(9) 0.102(11)
Cl1 0.113(3) 0.382(9) 0.303(7) 0.224(7) 0.105(4) 0.128(4)
Cl2 0.160(3) 0.0765(17) 0.113(2) -0.0061(15) 0.004(2) 0.0392(18)
P1 0.0380(9) 0.0465(10) 0.0670(11) 0.0236(8) 0.0135(8) 0.0152(7)
F1 0.071(3) 0.098(4) 0.119(4) -0.002(3) 0.004(3) -0.019(3)
F2 0.075(3) 0.088(4) 0.107(4) 0.037(3) -0.016(3) 0.025(3)
F3 0.049(2) 0.126(4) 0.076(3) 0.013(3) 0.023(2) 0.012(3)
F4 0.095(4) 0.099(4) 0.069(3) 0.035(3) 0.015(3) 0.048(3)
F5 0.063(3) 0.064(3) 0.116(4) -0.001(3) 0.038(3) 0.017(2)
F6 0.060(3) 0.058(3) 0.126(4) -0.008(3) 0.023(3) 0.000(2)
N1 0.030(2) 0.039(3) 0.024(2) 0.0035(19) 0.0068(18) -0.004(2)
N3 0.040(3) 0.048(3) 0.047(3) -0.010(2) 0.015(2) -0.016(2)
N5 0.152(11) 0.142(10) 0.124(9) 0.002(8) -0.048(8) 0.003(8)
C88 0.133(11) 0.161(13) 0.069(7) 0.006(8) 0.019(7) 0.014(10)
C89 0.118(9) 0.143(10) 0.064(6) -0.023(6) -0.002(6) 0.059(8)
N6 0.075(5) 0.053(4) 0.090(5) 0.010(4) -0.015(4) 0.004(4)
C90 0.075(5) 0.051(4) 0.048(4) 0.008(3) -0.009(4) 0.000(4)
C91 0.102(8) 0.096(8) 0.110(8) -0.012(6) 0.007(6) 0.043(6)
O17 0.034(2) 0.070(3) 0.062(3) 0.006(2) 0.002(2) -0.008(2)
P2 0.050(2) 0.056(2) 0.064(2) -0.0044(18) -0.0187(18) -0.0172(19)
F7 0.129(8) 0.101(7) 0.124(8) -0.037(6) -0.028(6) 0.024(6)
F8 0.122(8) 0.131(8) 0.108(7) 0.055(6) -0.036(6) -0.001(7)
F9 0.071(5) 0.101(6) 0.095(6) 0.044(5) -0.031(4) -0.037(4)
F10 0.100(6) 0.092(6) 0.096(6) 0.029(5) 0.021(5) -0.019(5)
F11 0.080(7) 0.140(9) 0.149(9) -0.026(8) 0.006(6) -0.010(7)
F12 0.120(7) 0.135(8) 0.114(7) -0.039(6) 0.012(6) -0.007(6)
P2' 0.055(3) 0.058(3) 0.088(4) -0.012(3) -0.012(3) -0.020(3)
F7' 0.164(10) 0.137(10) 0.138(9) 0.007(8) 0.043(8) -0.009(8)
F8' 0.124(9) 0.136(9) 0.134(9) 0.007(8) 0.006(7) -0.008(7)
F9' 0.124(9) 0.125(9) 0.177(10) 0.000(8) 0.041(8) -0.049(7)
F10' 0.196(13) 0.209(13) 0.197(13) -0.028(10) -0.024(9) 0.008(10)
F11' 0.103(8) 0.053(6) 0.123(9) -0.001(6) -0.009(7) -0.019(6)
F12' 0.176(13) 0.185(13) 0.198(13) -0.004(9) 0.044(9) -0.007(9)
N7 0.062(7) 0.187(15) 0.217(15) -0.047(13) 0.001(7) 0.021(8)
C92 0.032(5) 0.171(16) 0.165(14) -0.080(14) -0.012(6) 0.021(8)
C93 0.039(5) 0.155(12) 0.174(12) -0.085(11) -0.001(6) 0.000(7)

loop_
_atom_type_symbol
_atom_type_description
_atom_type_scat_dispersion_real
_atom_type_scat_dispersion_imag
_atom_type_scat_source
C C 0.0033 0.0016 'International Tables Vol C Tables 4.2.6.8 and 6.1.1.4'
H H 0.0000 0.0000 'International Tables Vol C Tables 4.2.6.8 and 6.1.1.4'
N N 0.0061 0.0033 'International Tables Vol C Tables 4.2.6.8 and 6.1.1.4'
O O 0.0106 0.0060 'International Tables Vol C Tables 4.2.6.8 and 6.1.1.4'
F F 0.0171 0.0103 'International Tables Vol C Tables 4.2.6.8 and 6.1.1.4'
P P 0.1023 0.0942 'International Tables Vol C Tables 4.2.6.8 and 6.1.1.4'
Cl Cl 0.1484 0.1585 'International Tables Vol C Tables 4.2.6.8 and 6.1.1.4'

loop_
_geom_angle_atom_site_label_1
_geom_angle_atom_site_label_2
_geom_angle_atom_site_label_3
_geom_angle
_geom_angle_site_symmetry_1
_geom_angle_site_symmetry_3
_geom_angle_publ_flag
C4 O1 C23 118.0(4) . . ?
C25 O2 C24 114.7(4) . . ?
C26 O3 C27 111.6(4) . . ?
C32 O4 C28 118.2(4) . . ?
C33 O5 C51 118.5(4) . . ?
C52 O6 C53 116.9(5) . . ?
C54 O7 C55 115.4(5) . . ?
C5 O8 C56 117.9(4) . . ?
C57 O9 C12 116.7(4) . . ?
C59 O10 C58 111.4(5) . . ?
C60 O11 C61 112.2(4) . . ?
C40 O12 C62 118.3(5) . . ?
C39 O13 C68 117.3(4) . . ?
C66 O14 C67 114.6(4) . . ?
C64 O15 C65 113.2(4) . . ?
C11 O16 C63 119.4(4) . . ?
C21 C1 C14 113.9(4) . . ?
C21 C1 C2 114.8(4) . . ?
C14 C1 C2 103.9(4) . . ?
C21 C1 C15 115.0(4) . . ?
C14 C1 C15 104.9(4) . . ?
C2 C1 C15 102.9(4) . . ?
C7 C2 C3 120.4(5) . . ?
C7 C2 C1 115.1(4) . . ?
C3 C2 C1 124.5(5) . . ?
C2 C3 C4 119.3(5) . . ?
C2 C3 H3 120.4 . . ?
C4 C3 H3 120.4 . . ?
O1 C4 C5 114.8(5) . . ?
O1 C4 C3 124.8(4) . . ?
C5 C4 C3 120.4(5) . . ?
O8 C5 C4 115.9(4) . . ?
O8 C5 C6 124.3(5) . . ?
C4 C5 C6 119.7(5) . . ?
C7 C6 C5 119.1(5) . . ?
C7 C6 H6 120.4 . . ?
C5 C6 H6 120.4 . . ?
C6 C7 C2 121.0(4) . . ?
C6 C7 C8 125.3(4) . . ?
C2 C7 C8 113.7(4) . . ?
C22 C8 C9 114.1(4) . . ?
C22 C8 C20 114.8(4) . . ?
C9 C8 C20 105.7(4) . . ?
C22 C8 C7 113.7(4) . . ?
C9 C8 C7 103.7(4) . . ?
C20 C8 C7 103.7(4) . . ?
C14 C9 C10 120.3(5) . . ?
C14 C9 C8 114.1(4) . . ?
C10 C9 C8 125.7(4) . . ?
C9 C10 C11 118.5(5) . . ?
C9 C10 H10 120.8 . . ?
C11 C10 H10 120.8 . . ?
O16 C11 C12 113.9(5) . . ?
O16 C11 C10 125.5(5) . . ?
C12 C11 C10 120.6(5) . . ?
C13 C12 C11 120.6(5) . . ?
C13 C12 O9 119.7(5) . . ?
C11 C12 O9 119.5(5) . . ?
C12 C13 C14 119.8(5) . . ?
C12 C13 H13 120.1 . . ?
C14 C13 H13 120.1 . . ?
C13 C14 C9 120.2(5) . . ?
C13 C14 C1 125.0(5) . . ?
C9 C14 C1 114.7(4) . . ?
C16 C15 C20 121.1(5) . . ?
C16 C15 C1 124.5(5) . . ?
C20 C15 C1 114.4(4) . . ?
C15 C16 C17 118.7(6) . . ?
C15 C16 H16 120.6 . . ?
C17 C16 H16 120.6 . . ?
C18 C17 C16 120.6(5) . . ?
C18 C17 H17 119.7 . . ?
C16 C17 H17 119.7 . . ?
C17 C18 C19 120.1(5) . . ?
C17 C18 H18 120.0 . . ?
C19 C18 H18 120.0 . . ?
C20 C19 C18 119.5(6) . . ?
C20 C19 H19 120.2 . . ?
C18 C19 H19 120.2 . . ?
C19 C20 C15 120.0(5) . . ?
C19 C20 C8 125.6(5) . . ?
C15 C20 C8 114.3(4) . . ?
C1 C21 H21A 109.5 . . ?
C1 C21 H21B 109.5 . . ?
H21A C21 H21B 109.5 . . ?
C1 C21 H21C 109.5 . . ?
H21A C21 H21C 109.5 . . ?
H21B C21 H21C 109.5 . . ?
C8 C22 H22A 109.5 . . ?
C8 C22 H22B 109.5 . . ?
H22A C22 H22B 109.5 . . ?
C8 C22 H22C 109.5 . . ?
H22A C22 H22C 109.5 . . ?
H22B C22 H22C 109.5 . . ?
O1 C23 C24 107.5(4) . . ?
O1 C23 H23A 110.2 . . ?
C24 C23 H23A 110.2 . . ?
O1 C23 H23B 110.2 . . ?
C24 C23 H23B 110.2 . . ?
H23A C23 H23B 108.5 . . ?
O2 C24 C23 112.6(4) . . ?
O2 C24 H24A 109.1 . . ?
C23 C24 H24A 109.1 . . ?
O2 C24 H24B 109.1 . . ?
C23 C24 H24B 109.1 . . ?
H24A C24 H24B 107.8 . . ?
O2 C25 C26 107.8(4) . . ?
O2 C25 H25A 110.2 . . ?
C26 C25 H25A 110.2 . . ?
O2 C25 H25B 110.2 . . ?
C26 C25 H25B 110.2 . . ?
H25A C25 H25B 108.5 . . ?
O3 C26 C25 109.2(4) . . ?
O3 C26 H26A 109.8 . . ?
C25 C26 H26A 109.8 . . ?
O3 C26 H26B 109.8 . . ?
C25 C26 H26B 109.8 . . ?
H26A C26 H26B 108.3 . . ?
O3 C27 C28 109.9(5) . . ?
O3 C27 H27A 109.7 . . ?
C28 C27 H27A 109.7 . . ?
O3 C27 H27B 109.7 . . ?
C28 C27 H27B 109.7 . . ?
H27A C27 H27B 108.2 . . ?
O4 C28 C27 107.6(5) . . ?
O4 C28 H28A 110.2 . . ?
C27 C28 H28A 110.2 . . ?
O4 C28 H28B 110.2 . . ?
C27 C28 H28B 110.2 . . ?
H28A C28 H28B 108.5 . . ?
C49 C29 C42 115.0(4) . . ?
C49 C29 C30 114.3(4) . . ?
C42 C29 C30 104.5(4) . . ?
C49 C29 C43 114.2(4) . . ?
C42 C29 C43 103.7(4) . . ?
C30 C29 C43 103.8(4) . . ?
C31 C30 C35 119.7(5) . . ?
C31 C30 C29 125.8(5) . . ?
C35 C30 C29 114.5(4) . . ?
C30 C31 C32 119.9(5) . . ?
C30 C31 H31 120.0 . . ?
C32 C31 H31 120.0 . . ?
O4 C32 C31 125.4(5) . . ?
O4 C32 C33 114.2(5) . . ?
C31 C32 C33 120.3(5) . . ?
O5 C33 C32 115.8(4) . . ?
O5 C33 C34 124.6(5) . . ?
C32 C33 C34 119.6(5) . . ?
C35 C34 C33 119.1(5) . . ?
C35 C34 H34 120.5 . . ?
C33 C34 H34 120.5 . . ?
C34 C35 C30 121.2(5) . . ?
C34 C35 C36 124.7(5) . . ?
C30 C35 C36 114.1(4) . . ?
C50 C36 C48 114.6(4) . . ?
C50 C36 C37 114.0(4) . . ?
C48 C36 C37 104.4(4) . . ?
C50 C36 C35 113.7(4) . . ?
C48 C36 C35 105.1(4) . . ?
C37 C36 C35 103.9(4) . . ?
C38 C37 C42 120.5(5) . . ?
C38 C37 C36 125.5(5) . . ?
C42 C37 C36 114.0(4) . . ?
C37 C38 C39 120.0(5) . . ?
C37 C38 H38 120.0 . . ?
C39 C38 H38 120.0 . . ?
O13 C39 C40 116.0(5) . . ?
O13 C39 C38 123.7(5) . . ?
C40 C39 C38 120.2(5) . . ?
O12 C40 C39 115.5(5) . . ?
O12 C40 C41 124.6(5) . . ?
C39 C40 C41 119.9(5) . . ?
C42 C41 C40 119.4(5) . . ?
C42 C41 H41 120.3 . . ?
C40 C41 H41 120.3 . . ?
C37 C42 C41 119.9(5) . . ?
C37 C42 C29 114.9(4) . . ?
C41 C42 C29 125.1(5) . . ?
C44 C43 C48 120.7(5) . . ?
C44 C43 C29 125.5(5) . . ?
C48 C43 C29 113.7(4) . . ?
C43 C44 C45 119.2(6) . . ?
C43 C44 H44 120.4 . . ?
C45 C44 H44 120.4 . . ?
C46 C45 C44 120.2(5) . . ?
C46 C45 H45 119.9 . . ?
C44 C45 H45 119.9 . . ?
C47 C46 C45 120.5(5) . . ?
C47 C46 H46 119.8 . . ?
C45 C46 H46 119.8 . . ?
C46 C47 C48 120.0(6) . . ?
C46 C47 H47 120.0 . . ?
C48 C47 H47 120.0 . . ?
C47 C48 C43 119.3(5) . . ?
C47 C48 C36 126.1(5) . . ?
C43 C48 C36 114.5(4) . . ?
C29 C49 H49A 109.5 . . ?
C29 C49 H49B 109.5 . . ?
H49A C49 H49B 109.5 . . ?
C29 C49 H49C 109.5 . . ?
H49A C49 H49C 109.5 . . ?
H49B C49 H49C 109.5 . . ?
C36 C50 H50A 109.5 . . ?
C36 C50 H50B 109.5 . . ?
H50A C50 H50B 109.5 . . ?
C36 C50 H50C 109.5 . . ?
H50A C50 H50C 109.5 . . ?
H50B C50 H50C 109.5 . . ?
O5 C51 C52 106.2(5) . . ?
O5 C51 H51A 110.5 . . ?
C52 C51 H51A 110.5 . . ?
O5 C51 H51B 110.5 . . ?
C52 C51 H51B 110.5 . . ?
H51A C51 H51B 108.7 . . ?
O6 C52 C51 113.4(6) . . ?
O6 C52 H52A 108.9 . . ?
C51 C52 H52A 108.9 . . ?
O6 C52 H52B 108.9 . . ?
C51 C52 H52B 108.9 . . ?
H52A C52 H52B 107.7 . . ?
O6 C53 C54 116.7(5) . . ?
O6 C53 H53A 108.1 . . ?
C54 C53 H53A 108.1 . . ?
O6 C53 H53B 108.1 . . ?
C54 C53 H53B 108.1 . . ?
H53A C53 H53B 107.3 . . ?
O7 C54 C53 112.5(6) . . ?
O7 C54 H54A 109.1 . . ?
C53 C54 H54A 109.1 . . ?
O7 C54 H54B 109.1 . . ?
C53 C54 H54B 109.1 . . ?
H54A C54 H54B 107.8 . . ?
O7 C55 C56 116.6(6) . . ?
O7 C55 H55A 108.2 . . ?
C56 C55 H55A 108.2 . . ?
O7 C55 H55B 108.2 . . ?
C56 C55 H55B 108.2 . . ?
H55A C55 H55B 107.3 . . ?
O8 C56 C55 108.0(5) . . ?
O8 C56 H56A 110.1 . . ?
C55 C56 H56A 110.1 . . ?
O8 C56 H56B 110.1 . . ?
C55 C56 H56B 110.1 . . ?
H56A C56 H56B 108.4 . . ?
O9 C57 C58 110.8(5) . . ?
O9 C57 H57A 109.5 . . ?
C58 C57 H57A 109.5 . . ?
O9 C57 H57B 109.5 . . ?
C58 C57 H57B 109.5 . . ?
H57A C57 H57B 108.1 . . ?
O10 C58 C57 110.0(5) . . ?
O10 C58 H58A 109.7 . . ?
C57 C58 H58A 109.7 . . ?
O10 C58 H58B 109.7 . . ?
C57 C58 H58B 109.7 . . ?
H58A C58 H58B 108.2 . . ?
O10 C59 C60 109.8(5) . . ?
O10 C59 H59A 109.7 . . ?
C60 C59 H59A 109.7 . . ?
O10 C59 H59B 109.7 . . ?
C60 C59 H59B 109.7 . . ?
H59A C59 H59B 108.2 . . ?
O11 C60 C59 109.5(5) . . ?
O11 C60 H60A 109.8 . . ?
C59 C60 H60A 109.8 . . ?
O11 C60 H60B 109.8 . . ?
C59 C60 H60B 109.8 . . ?
H60A C60 H60B 108.2 . . ?
O11 C61 C62 109.2(4) . . ?
O11 C61 H61A 109.8 . . ?
C62 C61 H61A 109.8 . . ?
O11 C61 H61B 109.8 . . ?
C62 C61 H61B 109.8 . . ?
H61A C61 H61B 108.3 . . ?
O12 C62 C61 107.5(5) . . ?
O12 C62 H62A 110.2 . . ?
C61 C62 H62A 110.2 . . ?
O12 C62 H62B 110.2 . . ?
C61 C62 H62B 110.2 . . ?
H62A C62 H62B 108.5 . . ?
O16 C63 C64 105.6(4) . . ?
O16 C63 H63A 110.6 . . ?
C64 C63 H63A 110.6 . . ?
O16 C63 H63B 110.6 . . ?
C64 C63 H63B 110.6 . . ?
H63A C63 H63B 108.7 . . ?
O15 C64 C63 109.3(4) . . ?
O15 C64 H64A 109.8 . . ?
C63 C64 H64A 109.8 . . ?
O15 C64 H64B 109.8 . . ?
C63 C64 H64B 109.8 . . ?
H64A C64 H64B 108.3 . . ?
O15 C65 C66 108.8(4) . . ?
O15 C65 H65A 109.9 . . ?
C66 C65 H65A 109.9 . . ?
O15 C65 H65B 109.9 . . ?
C66 C65 H65B 109.9 . . ?
H65A C65 H65B 108.3 . . ?
O14 C66 C65 108.0(4) . . ?
O14 C66 H66A 110.1 . . ?
C65 C66 H66A 110.1 . . ?
O14 C66 H66B 110.1 . . ?
C65 C66 H66B 110.1 . . ?
H66A C66 H66B 108.4 . . ?
O14 C67 C68 111.9(4) . . ?
O14 C67 H67A 109.2 . . ?
C68 C67 H67A 109.2 . . ?
O14 C67 H67B 109.2 . . ?
C68 C67 H67B 109.2 . . ?
H67A C67 H67B 107.9 . . ?
O13 C68 C67 107.7(4) . . ?
O13 C68 H68A 110.2 . . ?
C67 C68 H68A 110.2 . . ?
O13 C68 H68B 110.2 . . ?
C67 C68 H68B 110.2 . . ?
H68A C68 H68B 108.5 . . ?
N1 C69 C70 120.8(5) . . ?
N1 C69 H69A 119.6 . . ?
C70 C69 H69A 119.6 . . ?
C69 C70 C71 120.5(5) . . ?
C69 C70 H70A 119.7 . . ?
C71 C70 H70A 119.7 . . ?
C72 C71 C70 117.4(5) . . ?
C72 C71 C76' 122.6(5) . . ?
C70 C71 C76' 119.9(5) . . ?
C72 C71 C76 116.2(5) . . ?
C70 C71 C76 126.1(5) . . ?
C76' C71 C76 8.6(3) . . ?
C73 C72 C71 120.3(5) . . ?
C73 C72 H72A 119.9 . . ?
C71 C72 H72A 119.9 . . ?
N1 C73 C72 120.5(5) . . ?
N1 C73 H73A 119.8 . . ?
C72 C73 H73A 119.8 . . ?
N1 C79 C80 111.5(4) . . ?
N1 C79 H79A 109.3 . . ?
C80 C79 H79A 109.3 . . ?
N1 C79 H79B 109.3 . . ?
C80 C79 H79B 109.3 . . ?
H79A C79 H79B 108.0 . . ?
N3 C80 C79 113.9(5) . . ?
N3 C80 H80A 108.8 . . ?
C79 C80 H80A 108.8 . . ?
N3 C80 H80B 108.8 . . ?
C79 C80 H80B 108.8 . . ?
H80A C80 H80B 107.7 . . ?
O17 C81 N3 122.6(6) . . ?
O17 C81 C82 121.8(7) . . ?
N3 C81 C82 115.6(6) . . ?
C81 C82 H82A 109.5 . . ?
C81 C82 H82B 109.5 . . ?
H82A C82 H82B 109.5 . . ?
C81 C82 H82C 109.5 . . ?
H82A C82 H82C 109.5 . . ?
H82B C82 H82C 109.5 . . ?
C75 C74 N2 120.0 . . ?
C75 C74 H74A 120.0 . . ?
N2 C74 H74A 120.0 . . ?
C74 C75 C76 120.0 . . ?
C74 C75 H75A 120.0 . . ?
C76 C75 H75A 120.0 . . ?
C75 C76 C77 120.0 . . ?
C75 C76 C71 122.4(6) . . ?
C77 C76 C71 117.6(6) . . ?
C76 C77 C78 120.0 . . ?
C76 C77 H77A 120.0 . . ?
C78 C77 H77A 120.0 . . ?
N2 C78 C77 120.0 . . ?
N2 C78 H78A 120.0 . . ?
C77 C78 H78A 120.0 . . ?
C78 N2 C74 120.0 . . ?
C78 N2 C83 120.3(4) . . ?
C74 N2 C83 119.7(4) . . ?
N2 C83 C84 111.4(8) . . ?
N2 C83 H83A 109.3 . . ?
C84 C83 H83A 109.3 . . ?
N2 C83 H83B 109.3 . . ?
C84 C83 H83B 109.3 . . ?
H83A C83 H83B 108.0 . . ?
O18" C85 O18 86.0(15) . . ?
O18" C85 N4 120.4(14) . . ?
O18 C85 N4 123.0(8) . . ?
O18" C85 C86" 130(2) . . ?
O18 C85 C86" 46.2(19) . . ?
N4 C85 C86" 100.9(19) . . ?
O18" C85 C86 62.7(16) . . ?
O18 C85 C86 118.7(8) . . ?
N4 C85 C86 118.3(7) . . ?
C86" C85 C86 122.0(19) . . ?
C85 N4 C84 120.0(10) . . ?
C85 N4 H4A 120.0 . . ?
C84 N4 H4A 120.0 . . ?
N4 C84 C83 103.1(10) . . ?
N4 C84 H84A 111.2 . . ?
C83 C84 H84A 111.2 . . ?
N4 C84 H84B 111.2 . . ?
C83 C84 H84B 111.2 . . ?
H84A C84 H84B 109.1 . . ?
C86" O18 C85 80.4(16) . . ?
C86" O18 O18" 125.4(19) . . ?
C85 O18 O18" 47.0(8) . . ?
O18" C86 C85 48.4(6) . . ?
C85 O18" C86 68.9(12) . . ?
C85 O18" O18 47.0(8) . . ?
C86 O18" O18 98.6(11) . . ?
O18 C86" C85 53.4(7) . . ?
C75' C74' N2' 120.0 . . ?
C75' C74' H74B 120.0 . . ?
N2' C74' H74B 120.0 . . ?
C76' C75' C74' 120.0 . . ?
C76' C75' H75B 120.0 . . ?
C74' C75' H75B 120.0 . . ?
C75' C76' C77' 120.0 . . ?
C75' C76' C71 120.2(5) . . ?
C77' C76' C71 119.8(5) . . ?
C78' C77' C76' 120.0 . . ?
C78' C77' H77B 120.0 . . ?
C76' C77' H77B 120.0 . . ?
C77' C78' N2' 120.0 . . ?
C77' C78' H78B 120.0 . . ?
N2' C78' H78B 120.0 . . ?
C78' N2' C74' 120.0 . . ?
C78' N2' C83' 120.0(4) . . ?
C74' N2' C83' 120.0(4) . . ?
N2' C83' C84' 103.5(6) . . ?
N2' C83' H83C 111.1 . . ?
C84' C83' H83C 111.1 . . ?
N2' C83' H83D 111.1 . . ?
C84' C83' H83D 111.1 . . ?
H83C C83' H83D 109.0 . . ?
N4' C84' C83' 121.7(12) . . ?
N4' C84' H84C 119.2 . . ?
C83' C84' H84C 119.2 . . ?
O18' C85' N4' 120.2(9) . . ?
O18' C85' C86' 123.3(9) . . ?
N4' C85' C86' 116.5(8) . . ?
C85' N4' C84' 121.3(11) . . ?
C85' N4' H4'A 119.3 . . ?
C84' N4' H4'A 119.3 . . ?
C85' C86' H86D 109.5 . . ?
C85' C86' H86E 109.5 . . ?
H86D C86' H86E 109.5 . . ?
C85' C86' H86F 109.5 . . ?
H86D C86' H86F 109.5 . . ?
H86E C86' H86F 109.5 . . ?
Cl1 C87 Cl2 116.0(8) . . ?
Cl1 C87 H87A 108.3 . . ?
Cl2 C87 H87A 108.3 . . ?
Cl1 C87 H87B 108.3 . . ?
Cl2 C87 H87B 108.3 . . ?
H87A C87 H87B 107.4 . . ?
F1 P1 F4 92.6(3) . . ?
F1 P1 F5 91.4(3) . . ?
F4 P1 F5 91.0(2) . . ?
F1 P1 F2 90.0(3) . . ?
F4 P1 F2 177.4(3) . . ?
F5 P1 F2 89.3(3) . . ?
F1 P1 F3 90.7(3) . . ?
F4 P1 F3 89.7(2) . . ?
F5 P1 F3 177.8(3) . . ?
F2 P1 F3 89.9(3) . . ?
F1 P1 F6 178.0(3) . . ?
F4 P1 F6 89.3(3) . . ?
F5 P1 F6 89.2(2) . . ?
F2 P1 F6 88.0(3) . . ?
F3 P1 F6 88.7(2) . . ?
C69 N1 C73 120.5(5) . . ?
C69 N1 C79 121.8(5) . . ?
C73 N1 C79 117.6(5) . . ?
C81 N3 C80 120.9(5) . . ?
C81 N3 H3A 119.5 . . ?
C80 N3 H3A 119.5 . . ?
N5 C88 C89 178.0(17) . . ?
C88 C89 H89A 109.5 . . ?
C88 C89 H89B 109.5 . . ?
H89A C89 H89B 109.5 . . ?
C88 C89 H89C 109.5 . . ?
H89A C89 H89C 109.5 . . ?
H89B C89 H89C 109.5 . . ?
N6 C90 C91 178.5(9) . . ?
C90 C91 H91A 109.5 . . ?
C90 C91 H91B 109.5 . . ?
H91A C91 H91B 109.5 . . ?
C90 C91 H91C 109.5 . . ?
H91A C91 H91C 109.5 . . ?
H91B C91 H91C 109.5 . . ?
F9 P2 F12 91.2(5) . . ?
F9 P2 F8 91.5(4) . . ?
F12 P2 F8 91.5(5) . . ?
F9 P2 F11 178.3(5) . . ?
F12 P2 F11 89.9(4) . . ?
F8 P2 F11 89.8(5) . . ?
F9 P2 F7 89.7(4) . . ?
F12 P2 F7 177.4(5) . . ?
F8 P2 F7 90.8(5) . . ?
F11 P2 F7 89.2(5) . . ?
F9 P2 F10 88.7(4) . . ?
F12 P2 F10 89.7(4) . . ?
F8 P2 F10 178.8(6) . . ?
F11 P2 F10 89.9(4) . . ?
F7 P2 F10 87.9(4) . . ?
F10' P2' F9' 91.2(5) . . ?
F10' P2' F7' 91.4(5) . . ?
F9' P2' F7' 90.8(5) . . ?
F10' P2' F8' 178.3(7) . . ?
F9' P2' F8' 90.3(5) . . ?
F7' P2' F8' 89.2(5) . . ?
F10' P2' F12' 90.5(5) . . ?
F9' P2' F12' 90.6(5) . . ?
F7' P2' F12' 177.6(6) . . ?
F8' P2' F12' 88.8(5) . . ?
F10' P2' F11' 89.9(5) . . ?
F9' P2' F11' 178.7(6) . . ?
F7' P2' F11' 89.9(5) . . ?
F8' P2' F11' 88.6(5) . . ?
F12' P2' F11' 88.6(5) . . ?
N7 C92 C93 178(2) . . ?
C92 C93 H93A 109.5 . . ?
C92 C93 H93B 109.5 . . ?
H93A C93 H93B 109.5 . . ?
C92 C93 H93C 109.5 . . ?
H93A C93 H93C 109.5 . . ?
H93B C93 H93C 109.5 . . ?

loop_
_geom_bond_atom_site_label_1
_geom_bond_atom_site_label_2
_geom_bond_distance
_geom_bond_site_symmetry_2
_geom_bond_publ_flag
O1 C4 1.375(6) . ?
O1 C23 1.414(6) . ?
O2 C25 1.430(7) . ?
O2 C24 1.432(6) . ?
O3 C26 1.414(6) . ?
O3 C27 1.429(7) . ?
O4 C32 1.371(6) . ?
O4 C28 1.423(7) . ?
O5 C33 1.357(6) . ?
O5 C51 1.413(7) . ?
O6 C52 1.409(9) . ?
O6 C53 1.415(7) . ?
O7 C54 1.356(9) . ?
O7 C55 1.401(8) . ?
O8 C5 1.363(6) . ?
O8 C56 1.422(7) . ?
O9 C57 1.386(7) . ?
O9 C12 1.390(6) . ?
O10 C59 1.412(7) . ?
O10 C58 1.421(7) . ?
O11 C60 1.407(7) . ?
O11 C61 1.414(6) . ?
O12 C40 1.379(7) . ?
O12 C62 1.398(8) . ?
O13 C39 1.380(6) . ?
O13 C68 1.421(7) . ?
O14 C66 1.424(6) . ?
O14 C67 1.426(6) . ?
O15 C64 1.421(6) . ?
O15 C65 1.421(6) . ?
O16 C11 1.365(6) . ?
O16 C63 1.432(7) . ?
C1 C21 1.510(7) . ?
C1 C14 1.528(7) . ?
C1 C2 1.541(7) . ?
C1 C15 1.548(7) . ?
C2 C7 1.385(7) . ?
C2 C3 1.389(7) . ?
C3 C4 1.397(7) . ?
C3 H3 0.9300 . ?
C4 C5 1.394(7) . ?
C5 C6 1.411(7) . ?
C6 C7 1.382(7) . ?
C6 H6 0.9300 . ?
C7 C8 1.547(7) . ?
C8 C22 1.515(7) . ?
C8 C9 1.533(7) . ?
C8 C20 1.534(7) . ?
C9 C14 1.396(7) . ?
C9 C10 1.398(7) . ?
C10 C11 1.402(8) . ?
C10 H10 0.9300 . ?
C11 C12 1.387(8) . ?
C12 C13 1.373(7) . ?
C13 C14 1.389(7) . ?
C13 H13 0.9300 . ?
C15 C16 1.379(7) . ?
C15 C20 1.388(7) . ?
C16 C17 1.408(8) . ?
C16 H16 0.9300 . ?
C17 C18 1.373(9) . ?
C17 H17 0.9300 . ?
C18 C19 1.402(9) . ?
C18 H18 0.9300 . ?
C19 C20 1.384(7) . ?
C19 H19 0.9300 . ?
C21 H21A 0.9600 . ?
C21 H21B 0.9600 . ?
C21 H21C 0.9600 . ?
C22 H22A 0.9600 . ?
C22 H22B 0.9600 . ?
C22 H22C 0.9600 . ?
C23 C24 1.507(7) . ?
C23 H23A 0.9700 . ?
C23 H23B 0.9700 . ?
C24 H24A 0.9700 . ?
C24 H24B 0.9700 . ?
C25 C26 1.494(8) . ?
C25 H25A 0.9700 . ?
C25 H25B 0.9700 . ?
C26 H26A 0.9700 . ?
C26 H26B 0.9700 . ?
C27 C28 1.489(8) . ?
C27 H27A 0.9700 . ?
C27 H27B 0.9700 . ?
C28 H28A 0.9700 . ?
C28 H28B 0.9700 . ?
C29 C49 1.513(7) . ?
C29 C42 1.541(7) . ?
C29 C30 1.543(7) . ?
C29 C43 1.553(7) . ?
C30 C31 1.380(7) . ?
C30 C35 1.389(7) . ?
C31 C32 1.389(8) . ?
C31 H31 0.9300 . ?
C32 C33 1.396(8) . ?
C33 C34 1.399(7) . ?
C34 C35 1.383(7) . ?
C34 H34 0.9300 . ?
C35 C36 1.544(7) . ?
C36 C50 1.517(7) . ?
C36 C48 1.532(7) . ?
C36 C37 1.536(7) . ?
C37 C38 1.383(7) . ?
C37 C42 1.386(7) . ?
C38 C39 1.398(7) . ?
C38 H38 0.9300 . ?
C39 C40 1.381(7) . ?
C40 C41 1.410(8) . ?
C41 C42 1.402(7) . ?
C41 H41 0.9300 . ?
C43 C44 1.386(7) . ?
C43 C48 1.400(8) . ?
C44 C45 1.390(8) . ?
C44 H44 0.9300 . ?
C45 C46 1.388(9) . ?
C45 H45 0.9300 . ?
C46 C47 1.381(8) . ?
C46 H46 0.9300 . ?
C47 C48 1.389(7) . ?
C47 H47 0.9300 . ?
C49 H49A 0.9600 . ?
C49 H49B 0.9600 . ?
C49 H49C 0.9600 . ?
C50 H50A 0.9600 . ?
C50 H50B 0.9600 . ?
C50 H50C 0.9600 . ?
C51 C52 1.518(8) . ?
C51 H51A 0.9700 . ?
C51 H51B 0.9700 . ?
C52 H52A 0.9700 . ?
C52 H52B 0.9700 . ?
C53 C54 1.495(9) . ?
C53 H53A 0.9700 . ?
C53 H53B 0.9700 . ?
C54 H54A 0.9700 . ?
C54 H54B 0.9700 . ?
C55 C56 1.513(8) . ?
C55 H55A 0.9700 . ?
C55 H55B 0.9700 . ?
C56 H56A 0.9700 . ?
C56 H56B 0.9700 . ?
C57 C58 1.475(9) . ?
C57 H57A 0.9700 . ?
C57 H57B 0.9700 . ?
C58 H58A 0.9700 . ?
C58 H58B 0.9700 . ?
C59 C60 1.496(8) . ?
C59 H59A 0.9700 . ?
C59 H59B 0.9700 . ?
C60 H60A 0.9700 . ?
C60 H60B 0.9700 . ?
C61 C62 1.501(9) . ?
C61 H61A 0.9700 . ?
C61 H61B 0.9700 . ?
C62 H62A 0.9700 . ?
C62 H62B 0.9700 . ?
C63 C64 1.485(8) . ?
C63 H63A 0.9700 . ?
C63 H63B 0.9700 . ?
C64 H64A 0.9700 . ?
C64 H64B 0.9700 . ?
C65 C66 1.489(7) . ?
C65 H65A 0.9700 . ?
C65 H65B 0.9700 . ?
C66 H66A 0.9700 . ?
C66 H66B 0.9700 . ?
C67 C68 1.509(8) . ?
C67 H67A 0.9700 . ?
C67 H67B 0.9700 . ?
C68 H68A 0.9700 . ?
C68 H68B 0.9700 . ?
C69 N1 1.344(7) . ?
C69 C70 1.358(8) . ?
C69 H69A 0.9300 . ?
C70 C71 1.396(8) . ?
C70 H70A 0.9300 . ?
C71 C72 1.391(7) . ?
C71 C76' 1.460(6) . ?
C71 C76 1.541(7) . ?
C72 C73 1.369(7) . ?
C72 H72A 0.9300 . ?
C73 N1 1.351(7) . ?
C73 H73A 0.9300 . ?
C79 N1 1.503(7) . ?
C79 C80 1.512(9) . ?
C79 H79A 0.9700 . ?
C79 H79B 0.9700 . ?
C80 N3 1.428(8) . ?
C80 H80A 0.9700 . ?
C80 H80B 0.9700 . ?
C81 O17 1.210(8) . ?
C81 N3 1.342(8) . ?
C81 C82 1.509(10) . ?
C82 H82A 0.9600 . ?
C82 H82B 0.9600 . ?
C82 H82C 0.9600 . ?
C74 C75 1.3900 . ?
C74 N2 1.3900 . ?
C74 H74A 0.9300 . ?
C75 C76 1.3900 . ?
C75 H75A 0.9300 . ?
C76 C77 1.3900 . ?
C77 C78 1.3900 . ?
C77 H77A 0.9300 . ?
C78 N2 1.3900 . ?
C78 H78A 0.9300 . ?
N2 C83 1.490(7) . ?
C83 C84 1.546(9) . ?
C83 H83A 0.9700 . ?
C83 H83B 0.9700 . ?
C85 O18" 1.223(10) . ?
C85 O18 1.225(8) . ?
C85 N4 1.374(8) . ?
C85 C86" 1.504(10) . ?
C85 C86 1.527(9) . ?
N4 C84 1.436(9) . ?
N4 H4A 0.8600 . ?
C84 H84A 0.9700 . ?
C84 H84B 0.9700 . ?
O18 C86" 1.10(4) . ?
O18 O18" 1.67(2) . ?
C86 O18" 1.45(3) . ?
C74' C75' 1.3900 . ?
C74' N2' 1.3900 . ?
C74' H74B 0.9300 . ?
C75' C76' 1.3900 . ?
C75' H75B 0.9300 . ?
C76' C77' 1.3900 . ?
C77' C78' 1.3900 . ?
C77' H77B 0.9300 . ?
C78' N2' 1.3900 . ?
C78' H78B 0.9300 . ?
N2' C83' 1.485(7) . ?
C83' C84' 1.568(8) . ?
C83' H83C 0.9700 . ?
C83' H83D 0.9700 . ?
C84' N4' 1.467(9) . ?
C84' H84C 0.9300 . ?
C85' O18' 1.255(9) . ?
C85' N4' 1.395(9) . ?
C85' C86' 1.501(9) . ?
N4' H4'A 0.8600 . ?
C86' H86D 0.9600 . ?
C86' H86E 0.9600 . ?
C86' H86F 0.9600 . ?
C87 Cl1 1.570(16) . ?
C87 Cl2 1.747(12) . ?
C87 H87A 0.9700 . ?
C87 H87B 0.9700 . ?
P1 F1 1.557(4) . ?
P1 F4 1.562(4) . ?
P1 F5 1.580(4) . ?
P1 F2 1.583(4) . ?
P1 F3 1.584(4) . ?
P1 F6 1.604(4) . ?
N3 H3A 0.8600 . ?
N5 C88 1.129(16) . ?
C88 C89 1.383(18) . ?
C89 H89A 0.9600 . ?
C89 H89B 0.9600 . ?
C89 H89C 0.9600 . ?
N6 C90 1.085(10) . ?
C90 C91 1.486(13) . ?
C91 H91A 0.9600 . ?
C91 H91B 0.9600 . ?
C91 H91C 0.9600 . ?
P2 F9 1.555(6) . ?
P2 F12 1.566(7) . ?
P2 F8 1.573(7) . ?
P2 F11 1.576(7) . ?
P2 F7 1.594(7) . ?
P2 F10 1.596(6) . ?
P2' F10' 1.560(8) . ?
P2' F9' 1.562(7) . ?
P2' F7' 1.566(8) . ?
P2' F8' 1.582(8) . ?
P2' F12' 1.590(8) . ?
P2' F11' 1.592(7) . ?
N7 C92 1.09(2) . ?
C92 C93 1.42(2) . ?
C93 H93A 0.9600 . ?
C93 H93B 0.9600 . ?
C93 H93C 0.9600 . ?

loop_
_geom_hbond_atom_site_label_D
_geom_hbond_atom_site_label_H
_geom_hbond_atom_site_label_A
_geom_hbond_distance_DH
_geom_hbond_distance_HA
_geom_hbond_distance_DA
_geom_hbond_angle_DHA
_geom_hbond_site_symmetry_A
N4 H4A O6 0.86 2.16 2.806(9) 132.0 3_765

loop_
_geom_torsion_atom_site_label_1
_geom_torsion_atom_site_label_2
_geom_torsion_atom_site_label_3
_geom_torsion_atom_site_label_4
_geom_torsion
_geom_torsion_site_symmetry_1
_geom_torsion_site_symmetry_2
_geom_torsion_site_symmetry_3
_geom_torsion_site_symmetry_4
_geom_torsion_publ_flag
C21 C1 C2 C7 178.5(4) . . . . ?
C14 C1 C2 C7 53.4(5) . . . . ?
C15 C1 C2 C7 -55.8(5) . . . . ?
C21 C1 C2 C3 -2.8(7) . . . . ?
C14 C1 C2 C3 -127.9(5) . . . . ?
C15 C1 C2 C3 122.9(5) . . . . ?
C7 C2 C3 C4 -0.1(7) . . . . ?
C1 C2 C3 C4 -178.8(4) . . . . ?
C23 O1 C4 C5 -175.3(4) . . . . ?
C23 O1 C4 C3 4.7(7) . . . . ?
C2 C3 C4 O1 -179.6(4) . . . . ?
C2 C3 C4 C5 0.4(7) . . . . ?
C56 O8 C5 C4 -152.7(5) . . . . ?
C56 O8 C5 C6 30.6(8) . . . . ?
O1 C4 C5 O8 2.5(7) . . . . ?
C3 C4 C5 O8 -177.6(5) . . . . ?
O1 C4 C5 C6 179.3(4) . . . . ?
C3 C4 C5 C6 -0.7(8) . . . . ?
O8 C5 C6 C7 177.3(5) . . . . ?
C4 C5 C6 C7 0.7(7) . . . . ?
C5 C6 C7 C2 -0.4(7) . . . . ?
C5 C6 C7 C8 176.5(4) . . . . ?
C3 C2 C7 C6 0.1(7) . . . . ?
C1 C2 C7 C6 178.9(4) . . . . ?
C3 C2 C7 C8 -177.2(4) . . . . ?
C1 C2 C7 C8 1.6(6) . . . . ?
C6 C7 C8 C22 2.5(7) . . . . ?
C2 C7 C8 C22 179.7(4) . . . . ?
C6 C7 C8 C9 126.9(5) . . . . ?
C2 C7 C8 C9 -55.9(5) . . . . ?
C6 C7 C8 C20 -122.8(5) . . . . ?
C2 C7 C8 C20 54.3(5) . . . . ?
C22 C8 C9 C14 179.2(4) . . . . ?
C20 C8 C9 C14 -53.8(5) . . . . ?
C7 C8 C9 C14 55.0(5) . . . . ?
C22 C8 C9 C10 -0.1(7) . . . . ?
C20 C8 C9 C10 126.9(5) . . . . ?
C7 C8 C9 C10 -124.3(5) . . . . ?
C14 C9 C10 C11 0.1(7) . . . . ?
C8 C9 C10 C11 179.3(5) . . . . ?
C63 O16 C11 C12 167.4(5) . . . . ?
C63 O16 C11 C10 -10.7(8) . . . . ?
C9 C10 C11 O16 175.1(5) . . . . ?
C9 C10 C11 C12 -2.9(7) . . . . ?
O16 C11 C12 C13 -174.9(5) . . . . ?
C10 C11 C12 C13 3.3(8) . . . . ?
O16 C11 C12 O9 9.5(7) . . . . ?
C10 C11 C12 O9 -172.3(5) . . . . ?
C57 O9 C12 C13 87.7(6) . . . . ?
C57 O9 C12 C11 -96.7(6) . . . . ?
C11 C12 C13 C14 -0.9(8) . . . . ?
O9 C12 C13 C14 174.7(5) . . . . ?
C12 C13 C14 C9 -1.9(8) . . . . ?
C12 C13 C14 C1 -178.8(5) . . . . ?
C10 C9 C14 C13 2.3(7) . . . . ?
C8 C9 C14 C13 -177.0(5) . . . . ?
C10 C9 C14 C1 179.5(4) . . . . ?
C8 C9 C14 C1 0.2(6) . . . . ?
C21 C1 C14 C13 -3.0(7) . . . . ?
C2 C1 C14 C13 122.7(5) . . . . ?
C15 C1 C14 C13 -129.6(5) . . . . ?
C21 C1 C14 C9 180.0(4) . . . . ?
C2 C1 C14 C9 -54.3(5) . . . . ?
C15 C1 C14 C9 53.4(5) . . . . ?
C21 C1 C15 C16 2.4(7) . . . . ?
C14 C1 C15 C16 128.3(5) . . . . ?
C2 C1 C15 C16 -123.2(5) . . . . ?
C21 C1 C15 C20 179.8(4) . . . . ?
C14 C1 C15 C20 -54.2(5) . . . . ?
C2 C1 C15 C20 54.2(5) . . . . ?
C20 C15 C16 C17 -0.6(8) . . . . ?
C1 C15 C16 C17 176.6(5) . . . . ?
C15 C16 C17 C18 -0.1(8) . . . . ?
C16 C17 C18 C19 0.6(8) . . . . ?
C17 C18 C19 C20 -0.4(8) . . . . ?
C18 C19 C20 C15 -0.3(7) . . . . ?
C18 C19 C20 C8 -177.9(5) . . . . ?
C16 C15 C20 C19 0.8(7) . . . . ?
C1 C15 C20 C19 -176.7(4) . . . . ?
C16 C15 C20 C8 178.7(4) . . . . ?
C1 C15 C20 C8 1.1(6) . . . . ?
C22 C8 C20 C19 -2.8(7) . . . . ?
C9 C8 C20 C19 -129.4(5) . . . . ?
C7 C8 C20 C19 121.8(5) . . . . ?
C22 C8 C20 C15 179.5(4) . . . . ?
C9 C8 C20 C15 52.9(5) . . . . ?
C7 C8 C20 C15 -55.9(5) . . . . ?
C4 O1 C23 C24 178.2(4) . . . . ?
C25 O2 C24 C23 91.3(6) . . . . ?
O1 C23 C24 O2 -67.7(6) . . . . ?
C24 O2 C25 C26 176.0(4) . . . . ?
C27 O3 C26 C25 -178.9(5) . . . . ?
O2 C25 C26 O3 67.2(5) . . . . ?
C26 O3 C27 C28 -178.9(5) . . . . ?
C32 O4 C28 C27 161.8(5) . . . . ?
O3 C27 C28 O4 67.5(6) . . . . ?
C49 C29 C30 C31 -0.3(8) . . . . ?
C42 C29 C30 C31 126.3(5) . . . . ?
C43 C29 C30 C31 -125.3(5) . . . . ?
C49 C29 C30 C35 -178.6(5) . . . . ?
C42 C29 C30 C35 -52.0(6) . . . . ?
C43 C29 C30 C35 56.4(6) . . . . ?
C35 C30 C31 C32 -0.9(8) . . . . ?
C29 C30 C31 C32 -179.1(5) . . . . ?
C28 O4 C32 C31 20.2(9) . . . . ?
C28 O4 C32 C33 -160.5(5) . . . . ?
C30 C31 C32 O4 -177.5(5) . . . . ?
C30 C31 C32 C33 3.3(9) . . . . ?
C51 O5 C33 C32 -170.8(6) . . . . ?
C51 O5 C33 C34 10.5(9) . . . . ?
O4 C32 C33 O5 -1.9(8) . . . . ?
C31 C32 C33 O5 177.4(5) . . . . ?
O4 C32 C33 C34 176.9(5) . . . . ?
C31 C32 C33 C34 -3.8(9) . . . . ?
O5 C33 C34 C35 -179.4(6) . . . . ?
C32 C33 C34 C35 2.0(9) . . . . ?
C33 C34 C35 C30 0.4(8) . . . . ?
C33 C34 C35 C36 -179.3(5) . . . . ?
C31 C30 C35 C34 -0.9(8) . . . . ?
C29 C30 C35 C34 177.5(5) . . . . ?
C31 C30 C35 C36 178.8(5) . . . . ?
C29 C30 C35 C36 -2.8(6) . . . . ?
C34 C35 C36 C50 0.8(7) . . . . ?
C30 C35 C36 C50 -178.8(5) . . . . ?
C34 C35 C36 C48 126.9(5) . . . . ?
C30 C35 C36 C48 -52.8(6) . . . . ?
C34 C35 C36 C37 -123.7(5) . . . . ?
C30 C35 C36 C37 56.7(6) . . . . ?
C50 C36 C37 C38 1.6(7) . . . . ?
C48 C36 C37 C38 -124.2(5) . . . . ?
C35 C36 C37 C38 125.9(5) . . . . ?
C50 C36 C37 C42 -179.3(4) . . . . ?
C48 C36 C37 C42 54.9(5) . . . . ?
C35 C36 C37 C42 -55.0(5) . . . . ?
C42 C37 C38 C39 1.2(7) . . . . ?
C36 C37 C38 C39 -179.7(4) . . . . ?
C68 O13 C39 C40 -165.5(4) . . . . ?
C68 O13 C39 C38 16.7(7) . . . . ?
C37 C38 C39 O13 176.6(4) . . . . ?
C37 C38 C39 C40 -1.2(7) . . . . ?
C62 O12 C40 C39 177.1(5) . . . . ?
C62 O12 C40 C41 -2.3(8) . . . . ?
O13 C39 C40 O12 2.7(7) . . . . ?
C38 C39 C40 O12 -179.3(5) . . . . ?
O13 C39 C40 C41 -177.9(4) . . . . ?
C38 C39 C40 C41 0.0(7) . . . . ?
O12 C40 C41 C42 -179.7(5) . . . . ?
C39 C40 C41 C42 1.0(7) . . . . ?
C38 C37 C42 C41 -0.2(7) . . . . ?
C36 C37 C42 C41 -179.4(4) . . . . ?
C38 C37 C42 C29 179.2(4) . . . . ?
C36 C37 C42 C29 0.0(6) . . . . ?
C40 C41 C42 C37 -0.9(7) . . . . ?
C40 C41 C42 C29 179.8(4) . . . . ?
C49 C29 C42 C37 -180.0(4) . . . . ?
C30 C29 C42 C37 53.8(5) . . . . ?
C43 C29 C42 C37 -54.6(5) . . . . ?
C49 C29 C42 C41 -0.6(7) . . . . ?
C30 C29 C42 C41 -126.8(5) . . . . ?
C43 C29 C42 C41 124.7(5) . . . . ?
C49 C29 C43 C44 3.0(7) . . . . ?
C42 C29 C43 C44 -122.8(5) . . . . ?
C30 C29 C43 C44 128.2(5) . . . . ?
C49 C29 C43 C48 -179.6(4) . . . . ?
C42 C29 C43 C48 54.6(5) . . . . ?
C30 C29 C43 C48 -54.4(5) . . . . ?
C48 C43 C44 C45 0.0(8) . . . . ?
C29 C43 C44 C45 177.2(5) . . . . ?
C43 C44 C45 C46 0.6(8) . . . . ?
C44 C45 C46 C47 -0.3(9) . . . . ?
C45 C46 C47 C48 -0.7(8) . . . . ?
C46 C47 C48 C43 1.2(7) . . . . ?
C46 C47 C48 C36 -176.5(5) . . . . ?
C44 C43 C48 C47 -0.9(7) . . . . ?
C29 C43 C48 C47 -178.4(4) . . . . ?
C44 C43 C48 C36 177.1(4) . . . . ?
C29 C43 C48 C36 -0.4(6) . . . . ?
C50 C36 C48 C47 -2.2(7) . . . . ?
C37 C36 C48 C47 123.3(5) . . . . ?
C35 C36 C48 C47 -127.7(5) . . . . ?
C50 C36 C48 C43 -180.0(4) . . . . ?
C37 C36 C48 C43 -54.5(5) . . . . ?
C35 C36 C48 C43 54.5(5) . . . . ?
C33 O5 C51 C52 167.7(6) . . . . ?
C53 O6 C52 C51 -92.2(7) . . . . ?
O5 C51 C52 O6 64.5(8) . . . . ?
C52 O6 C53 C54 -56.9(8) . . . . ?
C55 O7 C54 C53 -175.7(6) . . . . ?
O6 C53 C54 O7 -43.1(9) . . . . ?
C54 O7 C55 C56 -78.8(8) . . . . ?
C5 O8 C56 C55 175.2(5) . . . . ?
O7 C55 C56 O8 85.6(7) . . . . ?
C12 O9 C57 C58 133.9(6) . . . . ?
C59 O10 C58 C57 173.5(6) . . . . ?
O9 C57 C58 O10 61.8(8) . . . . ?
C58 O10 C59 C60 176.0(6) . . . . ?
C61 O11 C60 C59 -164.2(5) . . . . ?
O10 C59 C60 O11 -64.4(7) . . . . ?
C60 O11 C61 C62 -169.7(6) . . . . ?
C40 O12 C62 C61 172.6(5) . . . . ?
O11 C61 C62 O12 -60.9(7) . . . . ?
C11 O16 C63 C64 -160.8(5) . . . . ?
C65 O15 C64 C63 173.6(4) . . . . ?
O16 C63 C64 O15 -63.5(5) . . . . ?
C64 O15 C65 C66 166.1(4) . . . . ?
C67 O14 C66 C65 -175.7(4) . . . . ?
O15 C65 C66 O14 -66.2(5) . . . . ?
C66 O14 C67 C68 -101.9(6) . . . . ?
C39 O13 C68 C67 177.6(4) . . . . ?
O14 C67 C68 O13 68.9(6) . . . . ?
N1 C69 C70 C71 1.2(9) . . . . ?
C69 C70 C71 C72 0.2(8) . . . . ?
C69 C70 C71 C76' -179.1(5) . . . . ?
C69 C70 C71 C76 173.7(5) . . . . ?
C70 C71 C72 C73 -1.2(7) . . . . ?
C76' C71 C72 C73 178.0(4) . . . . ?
C76 C71 C72 C73 -175.4(5) . . . . ?
C71 C72 C73 N1 1.0(7) . . . . ?
N1 C79 C80 N3 -64.2(6) . . . . ?
N2 C74 C75 C76 0.0 . . . . ?
C74 C75 C76 C77 0.0 . . . . ?
C74 C75 C76 C71 180.0(3) . . . . ?
C72 C71 C76 C75 142.2(5) . . . . ?
C70 C71 C76 C75 -31.4(7) . . . . ?
C76' C71 C76 C75 -78(3) . . . . ?
C72 C71 C76 C77 -37.8(6) . . . . ?
C70 C71 C76 C77 148.6(6) . . . . ?
C76' C71 C76 C77 102(3) . . . . ?
C75 C76 C77 C78 0.0 . . . . ?
C71 C76 C77 C78 -180.0(3) . . . . ?
C76 C77 C78 N2 0.0 . . . . ?
C77 C78 N2 C74 0.0 . . . . ?
C77 C78 N2 C83 -179.9(3) . . . . ?
C75 C74 N2 C78 0.0 . . . . ?
C75 C74 N2 C83 179.9(3) . . . . ?
C78 N2 C83 C84 75.2(9) . . . . ?
C74 N2 C83 C84 -104.7(8) . . . . ?
O18" C85 N4 C84 -81(2) . . . . ?
O18 C85 N4 C84 25.9(13) . . . . ?
C86" C85 N4 C84 70(2) . . . . ?
C86 C85 N4 C84 -153.9(13) . . . . ?
C85 N4 C84 C83 -109.4(12) . . . . ?
N2 C83 C84 N4 82.7(11) . . . . ?
O18" C85 O18 C86" -164(3) . . . . ?
N4 C85 O18 C86" 72(3) . . . . ?
C86 C85 O18 C86" -108(3) . . . . ?
N4 C85 O18 O18" -124.1(15) . . . . ?
C86" C85 O18 O18" 164(3) . . . . ?
C86 C85 O18 O18" 55.8(15) . . . . ?
O18 C85 C86 O18" -68.2(15) . . . . ?
N4 C85 C86 O18" 111.7(15) . . . . ?
C86" C85 C86 O18" -122(3) . . . . ?
O18 C85 O18" C86 125.3(10) . . . . ?
N4 C85 O18" C86 -108.4(13) . . . . ?
C86" C85 O18" C86 110(3) . . . . ?
N4 C85 O18" O18 126.4(13) . . . . ?
C86" C85 O18" O18 -15(3) . . . . ?
C86 C85 O18" O18 -125.3(10) . . . . ?
C85 C86 O18" O18 37.2(6) . . . . ?
C86" O18 O18" C85 19(3) . . . . ?
C86" O18 O18" C86 -31(4) . . . . ?
C85 O18 O18" C86 -50.4(11) . . . . ?
O18" O18 C86" C85 -14(2) . . . . ?
O18" C85 C86" O18 21(4) . . . . ?
N4 C85 C86" O18 -125.8(18) . . . . ?
C86 C85 C86" O18 101(2) . . . . ?
N2' C74' C75' C76' 0.0 . . . . ?
C74' C75' C76' C77' 0.0 . . . . ?
C74' C75' C76' C71 -179.1(3) . . . . ?
C72 C71 C76' C75' 173.3(5) . . . . ?
C70 C71 C76' C75' -7.5(6) . . . . ?
C76 C71 C76' C75' 130(3) . . . . ?
C72 C71 C76' C77' -5.8(5) . . . . ?
C70 C71 C76' C77' 173.4(5) . . . . ?
C76 C71 C76' C77' -49(3) . . . . ?
C75' C76' C77' C78' 0.0 . . . . ?
C71 C76' C77' C78' 179.1(3) . . . . ?
C76' C77' C78' N2' 0.0 . . . . ?
C77' C78' N2' C74' 0.0 . . . . ?
C77' C78' N2' C83' -178.8(3) . . . . ?
C75' C74' N2' C78' 0.0 . . . . ?
C75' C74' N2' C83' 178.8(3) . . . . ?
C78' N2' C83' C84' 98.3(7) . . . . ?
C74' N2' C83' C84' -80.5(8) . . . . ?
N2' C83' C84' N4' 56.3(12) . . . . ?
O18' C85' N4' C84' 177.4(16) . . . . ?
C86' C85' N4' C84' -2.5(16) . . . . ?
C83' C84' N4' C85' -93.1(17) . . . . ?
C70 C69 N1 C73 -1.5(8) . . . . ?
C70 C69 N1 C79 -178.1(5) . . . . ?
C72 C73 N1 C69 0.4(7) . . . . ?
C72 C73 N1 C79 177.2(5) . . . . ?
C80 C79 N1 C69 103.0(6) . . . . ?
C80 C79 N1 C73 -73.8(6) . . . . ?
O17 C81 N3 C80 8.0(9) . . . . ?
C82 C81 N3 C80 -172.9(6) . . . . ?
C79 C80 N3 C81 -89.5(7) . . . . ?
